data_4083881
loop_
_publ_author_name
'Pinkas, Ji\<r\'i'
'Gyepes, R\'obert'
'C\'isa\<rov\'a, Ivana'
'Kubi\<sta, Ji\<r\'i'
'Hor\'a\<cek, Michal'
'Mach, Karel'

_publ_section_title
;
 Steric Effects in Reactions of Decamethyltitanocene Hydride with
 Internal Alkynes, Conjugated Diynes, and Conjugated Dienes
;
_journal_name_full Organometallics
_journal_page_first 140702161538000
_journal_paper_doi 10.1021/om500296h
_journal_year 2014
_chemical_formula_moiety 'C24 H37 Ti'
_chemical_formula_sum 'C24 H37 Ti'
_chemical_formula_weight 373.44
_chemical_name_systematic
; 
 ? 
;
_space_group_IT_number 1
_symmetry_cell_setting triclinic
_symmetry_space_group_name_Hall 'P 1'
_symmetry_space_group_name_H-M 'P 1'
_atom_sites_solution_hydrogens geom
_atom_sites_solution_primary direct
_atom_sites_solution_secondary difmap
_audit_creation_method SHELXL-97
_cell_angle_alpha 80.1990(10)
_cell_angle_beta 85.1620(10)
_cell_angle_gamma 82.0150(10)
_cell_formula_units_Z 6
_cell_length_a 9.0340(3)
_cell_length_b 15.4832(5)
_cell_length_c 23.1692(8)
_cell_measurement_reflns_used 9975
_cell_measurement_temperature 150(2)
_cell_measurement_theta_max 25.995
_cell_measurement_theta_min 2.682
_cell_volume 3156.41(18)
_computing_structure_refinement 'SHELXL-97 (Sheldrick, 1997)'
_computing_structure_solution 'SHELXS-97 (Sheldrick, 1990)'
_diffrn_ambient_temperature 150(2)
_diffrn_measured_fraction_theta_full 0.996
_diffrn_measured_fraction_theta_max 0.996
_diffrn_radiation_monochromator graphite
_diffrn_radiation_source 'fine-focus sealed tube'
_diffrn_radiation_type MoK\a
_diffrn_radiation_wavelength 0.71073
_diffrn_reflns_av_R_equivalents 0.0266
_diffrn_reflns_av_sigmaI/netI 0.0590
_diffrn_reflns_limit_h_max 11
_diffrn_reflns_limit_h_min -10
_diffrn_reflns_limit_k_max 19
_diffrn_reflns_limit_k_min -18
_diffrn_reflns_limit_l_max 28
_diffrn_reflns_limit_l_min -27
_diffrn_reflns_number 32562
_diffrn_reflns_theta_full 26.00
_diffrn_reflns_theta_max 26.00
_diffrn_reflns_theta_min 1.35
_exptl_absorpt_coefficient_mu 0.410
_exptl_absorpt_correction_T_max 0.8994
_exptl_absorpt_correction_T_min 0.7885
_exptl_absorpt_correction_type multi-scan
_exptl_crystal_colour 'dark blue'
_exptl_crystal_density_diffrn 1.179
_exptl_crystal_density_method 'not measured'
_exptl_crystal_description prism
_exptl_crystal_F_000 1218
_exptl_crystal_size_max 0.61
_exptl_crystal_size_mid 0.27
_exptl_crystal_size_min 0.26
_refine_diff_density_max 0.623
_refine_diff_density_min -0.491
_refine_diff_density_rms 0.072
_refine_ls_abs_structure_details 'Flack H D (1983), Acta Cryst. A39, 876-881'
_refine_ls_abs_structure_Flack 0.00(12)
_refine_ls_extinction_method none
_refine_ls_goodness_of_fit_ref 1.019
_refine_ls_hydrogen_treatment mixed
_refine_ls_matrix_type full
_refine_ls_number_parameters 1421
_refine_ls_number_reflns 20253
_refine_ls_number_restraints 111
_refine_ls_restrained_S_all 1.027
_refine_ls_R_factor_all 0.0745
_refine_ls_R_factor_gt 0.0584
_refine_ls_shift/su_max 0.037
_refine_ls_shift/su_mean 0.001
_refine_ls_structure_factor_coef Fsqd
_refine_ls_weighting_details 'calc w=1/[\s^2^(Fo^2^)+(0.0849P)^2^+3.1847P] where P=(Fo^2^+2Fc^2^)/3'
_refine_ls_weighting_scheme calc
_refine_ls_wR_factor_gt 0.1470
_refine_ls_wR_factor_ref 0.1581
_reflns_number_gt 16821
_reflns_number_total 20253
_reflns_threshold_expression >2sigma(I)
_cod_data_source_file om500296h_si_001.cif
_cod_data_source_block 7
_cod_depositor_comments
;
The following automatic conversions were performed:

'_symmetry_cell_setting' value 'Triclinic' changed to 'triclinic'
according to
/usr/data/users/saulius/crontab/automatic-downloads/rss-feeds/ACS/lib/dictionaries/cif_core.dic
dictionary named 'cif_core.dic' version 2.4.2 from 2011-04-26.

Automatic conversion script
Id: cif_fix_values 2281 2013-09-26 08:29:07Z andrius 
;
_cod_original_sg_symbol_H-M P1
_cod_database_code 4083881

loop_
_symmetry_equiv_pos_as_xyz
'x, y, z'

loop_
_atom_site_label
_atom_site_type_symbol
_atom_site_fract_x
_atom_site_fract_y
_atom_site_fract_z
_atom_site_U_iso_or_equiv
_atom_site_adp_type
_atom_site_occupancy
_atom_site_symmetry_multiplicity
_atom_site_calc_flag
_atom_site_refinement_flags
_atom_site_disorder_assembly
_atom_site_disorder_group
Ti1A Ti 0.90632(9) 0.58385(5) 0.98665(4) 0.0168(2) Uani 1 1 d . . .
C1A C 0.9395(6) 0.7405(3) 0.9826(2) 0.0217(11) Uani 1 1 d . . .
C2A C 1.0151(5) 0.7121(3) 0.9322(2) 0.0168(10) Uani 1 1 d . . .
C3A C 1.1361(6) 0.6483(3) 0.9503(2) 0.0182(11) Uani 1 1 d . . .
C4A C 1.1299(6) 0.6357(3) 1.0132(2) 0.0214(12) Uani 1 1 d . . .
C5A C 1.0083(6) 0.6918(3) 1.0317(2) 0.0224(12) Uani 1 1 d . . .
C6A C 0.8249(7) 0.8220(4) 0.9818(3) 0.0309(13) Uani 1 1 d . . .
H6A1 H 0.8031 0.8350 1.0218 0.046 Uiso 1 1 calc R . .
H6A2 H 0.7327 0.8115 0.9662 0.046 Uiso 1 1 calc R . .
H6A3 H 0.8649 0.8724 0.9569 0.046 Uiso 1 1 calc R . .
C7A C 0.9882(6) 0.7528(4) 0.8696(2) 0.0321(13) Uani 1 1 d . . .
H7A1 H 1.0545 0.7983 0.8566 0.048 Uiso 1 1 calc R . .
H7A2 H 0.8836 0.7797 0.8670 0.048 Uiso 1 1 calc R . .
H7A3 H 1.0088 0.7070 0.8446 0.048 Uiso 1 1 calc R . .
C8A C 1.2661(6) 0.6208(4) 0.9094(2) 0.0260(12) Uani 1 1 d . . .
H8A1 H 1.2288 0.5991 0.8767 0.039 Uiso 1 1 calc R . .
H8A2 H 1.3343 0.5736 0.9307 0.039 Uiso 1 1 calc R . .
H8A3 H 1.3196 0.6716 0.8941 0.039 Uiso 1 1 calc R . .
C9A C 1.2493(7) 0.5860(4) 1.0527(3) 0.0325(14) Uani 1 1 d . . .
H9A1 H 1.2948 0.6280 1.0707 0.049 Uiso 1 1 calc R . .
H9A2 H 1.3265 0.5535 1.0295 0.049 Uiso 1 1 calc R . .
H9A3 H 1.2040 0.5444 1.0835 0.049 Uiso 1 1 calc R . .
C10A C 0.9758(7) 0.7074(5) 1.0949(2) 0.0389(16) Uani 1 1 d . . .
H10A H 1.0561 0.7362 1.1064 0.058 Uiso 1 1 calc R . .
H10B H 0.9700 0.6507 1.1207 0.058 Uiso 1 1 calc R . .
H10C H 0.8802 0.7454 1.0982 0.058 Uiso 1 1 calc R . .
C11A C 0.8240(6) 0.4351(3) 1.0182(2) 0.0258(13) Uani 1 1 d . . .
C12A C 0.9696(7) 0.4341(4) 1.0347(2) 0.0276(13) Uani 1 1 d . . .
C13A C 1.0653(6) 0.4451(3) 0.9835(3) 0.0264(13) Uani 1 1 d . . .
C14A C 0.9739(6) 0.4601(3) 0.9344(2) 0.0229(12) Uani 1 1 d . . .
C15A C 0.8263(6) 0.4534(4) 0.9558(2) 0.0253(12) Uani 1 1 d . . .
C16A C 0.6938(7) 0.4029(4) 1.0581(3) 0.0394(16) Uani 1 1 d . . .
H16A H 0.7008 0.3384 1.0620 0.059 Uiso 1 1 calc R . .
H16B H 0.5992 0.4299 1.0412 0.059 Uiso 1 1 calc R . .
H16C H 0.6973 0.4195 1.0969 0.059 Uiso 1 1 calc R . .
C17A C 1.0144(9) 0.4096(4) 1.0973(3) 0.0437(17) Uani 1 1 d . . .
H17A H 0.9401 0.4394 1.1231 0.066 Uiso 1 1 calc R . .
H17B H 1.1127 0.4280 1.1001 0.066 Uiso 1 1 calc R . .
H17C H 1.0196 0.3455 1.1093 0.066 Uiso 1 1 calc R . .
C18A C 1.2298(7) 0.4175(4) 0.9802(3) 0.0375(15) Uani 1 1 d U . .
H18A H 1.2496 0.3533 0.9820 0.056 Uiso 1 1 calc R . .
H18B H 1.2738 0.4343 1.0133 0.056 Uiso 1 1 calc R . .
H18C H 1.2745 0.4467 0.9433 0.056 Uiso 1 1 calc R . .
C19A C 1.0290(8) 0.4698(4) 0.8706(3) 0.0401(15) Uani 1 1 d . . .
H19A H 1.0094 0.5320 0.8525 0.060 Uiso 1 1 calc R . .
H19B H 0.9766 0.4336 0.8503 0.060 Uiso 1 1 calc R . .
H19C H 1.1369 0.4503 0.8676 0.060 Uiso 1 1 calc R . .
C20A C 0.6989(7) 0.4499(4) 0.9185(3) 0.0404(16) Uani 1 1 d . . .
H20A H 0.7052 0.3906 0.9082 0.061 Uiso 1 1 calc R . .
H20B H 0.7054 0.4933 0.8826 0.061 Uiso 1 1 calc R . .
H20C H 0.6033 0.4635 0.9405 0.061 Uiso 1 1 calc R . .
C21A C 0.6921(6) 0.6483(4) 0.9417(3) 0.0319(14) Uani 1 1 d . . .
H21A H 0.7579 0.6922 0.9355 0.038 Uiso 1 1 calc R . .
H21B H 0.6601 0.6273 0.9093 0.038 Uiso 1 1 calc R . .
C22A C 0.6426(6) 0.6147(4) 0.9984(3) 0.0270(12) Uani 1 1 d U . .
H22A H 0.5769 0.5709 1.0026 0.032 Uiso 1 1 calc R . .
C23A C 0.6799(6) 0.6391(4) 1.0488(2) 0.0285(13) Uani 1 1 d . . .
H23A H 0.7445 0.6834 1.0451 0.034 Uiso 1 1 calc R . .
C24A C 0.6251(7) 0.6000(5) 1.1106(3) 0.0463(17) Uani 1 1 d . . .
H24A H 0.5751 0.5485 1.1083 0.069 Uiso 1 1 d R . .
H24B H 0.5543 0.6441 1.1276 0.069 Uiso 1 1 d R . .
H24C H 0.7105 0.5817 1.1352 0.069 Uiso 1 1 d R . .
Ti1B Ti 0.29844(9) 0.04579(5) 0.96931(4) 0.0167(2) Uani 1 1 d . . .
C1B C 0.1440(6) 0.1869(3) 0.9327(3) 0.0269(13) Uani 1 1 d . . .
C2B C 0.2923(7) 0.1897(4) 0.9086(3) 0.0280(13) Uani 1 1 d . . .
C3B C 0.3832(6) 0.1894(4) 0.9552(3) 0.0256(13) Uani 1 1 d . . .
C4B C 0.2948(7) 0.1804(4) 1.0083(3) 0.0309(14) Uani 1 1 d . . .
C5B C 0.1433(7) 0.1814(3) 0.9941(3) 0.0293(14) Uani 1 1 d . . .
C6B C 0.0073(7) 0.2028(5) 0.8974(3) 0.0500(18) Uani 1 1 d . . .
H6B1 H -0.0657 0.1639 0.9162 0.075 Uiso 1 1 calc R . .
H6B2 H 0.0362 0.1902 0.8576 0.075 Uiso 1 1 calc R . .
H6B3 H -0.0373 0.2645 0.8953 0.075 Uiso 1 1 calc R . .
C7B C 0.3372(9) 0.2028(5) 0.8443(3) 0.0481(18) Uani 1 1 d . . .
H7B1 H 0.2821 0.2576 0.8249 0.072 Uiso 1 1 calc R . .
H7B2 H 0.3139 0.1528 0.8273 0.072 Uiso 1 1 calc R . .
H7B3 H 0.4450 0.2065 0.8386 0.072 Uiso 1 1 calc R . .
C8B C 0.5340(7) 0.2228(4) 0.9474(3) 0.0466(17) Uani 1 1 d . . .
H8B1 H 0.5208 0.2860 0.9499 0.070 Uiso 1 1 calc R . .
H8B2 H 0.5817 0.2135 0.9090 0.070 Uiso 1 1 calc R . .
H8B3 H 0.5975 0.1906 0.9784 0.070 Uiso 1 1 calc R . .
C9B C 0.3390(9) 0.1886(4) 1.0682(3) 0.0484(19) Uani 1 1 d . . .
H9B1 H 0.3065 0.2489 1.0759 0.073 Uiso 1 1 calc R . .
H9B2 H 0.4480 0.1758 1.0697 0.073 Uiso 1 1 calc R . .
H9B3 H 0.2912 0.1466 1.0980 0.073 Uiso 1 1 calc R . .
C10B C 0.0071(8) 0.1970(5) 1.0340(3) 0.0508(19) Uani 1 1 d . . .
H10D H -0.0299 0.2602 1.0286 0.076 Uiso 1 1 calc R . .
H10E H 0.0326 0.1769 1.0748 0.076 Uiso 1 1 calc R . .
H10F H -0.0707 0.1641 1.0249 0.076 Uiso 1 1 calc R . .
C11B C 0.4110(6) -0.1105(3) 0.9778(2) 0.0213(12) Uani 1 1 d . . .
C12B C 0.4596(6) -0.0734(4) 1.0237(2) 0.0267(13) Uani 1 1 d . . .
C13B C 0.5513(6) -0.0099(4) 0.9983(2) 0.0219(12) Uani 1 1 d . . .
C14B C 0.5572(6) -0.0039(3) 0.9360(2) 0.0219(12) Uani 1 1 d . . .
C15B C 0.4666(6) -0.0651(4) 0.9242(2) 0.0262(13) Uani 1 1 d . . .
C16B C 0.3361(7) -0.1927(4) 0.9836(3) 0.0424(17) Uani 1 1 d . . .
H16D H 0.2472 -0.1803 0.9606 0.064 Uiso 1 1 calc R . .
H16E H 0.3062 -0.2118 1.0250 0.064 Uiso 1 1 calc R . .
H16F H 0.4059 -0.2397 0.9691 0.064 Uiso 1 1 calc R . .
C17B C 0.4425(7) -0.1105(5) 1.0875(2) 0.0461(18) Uani 1 1 d . . .
H17D H 0.3622 -0.1482 1.0941 0.069 Uiso 1 1 calc R . .
H17E H 0.4174 -0.0620 1.1103 0.069 Uiso 1 1 calc R . .
H17F H 0.5366 -0.1455 1.1000 0.069 Uiso 1 1 calc R . .
C18B C 0.6510(7) 0.0287(4) 1.0341(3) 0.0385(15) Uani 1 1 d . . .
H18D H 0.7212 -0.0189 1.0539 0.058 Uiso 1 1 calc R . .
H18E H 0.5891 0.0586 1.0634 0.058 Uiso 1 1 calc R . .
H18F H 0.7071 0.0712 1.0080 0.058 Uiso 1 1 calc R . .
C19B C 0.6653(7) 0.0403(4) 0.8924(3) 0.0428(16) Uani 1 1 d . . .
H19D H 0.7083 0.0837 0.9101 0.064 Uiso 1 1 calc R . .
H19E H 0.6130 0.0703 0.8578 0.064 Uiso 1 1 calc R . .
H19F H 0.7455 -0.0040 0.8809 0.064 Uiso 1 1 calc R . .
C20B C 0.4564(7) -0.0878(5) 0.8642(3) 0.0465(17) Uani 1 1 d . . .
H20D H 0.5376 -0.1344 0.8569 0.070 Uiso 1 1 calc R . .
H20E H 0.4652 -0.0352 0.8346 0.070 Uiso 1 1 calc R . .
H20F H 0.3597 -0.1087 0.8621 0.070 Uiso 1 1 calc R . .
C21B C 0.1175(6) -0.0076(4) 0.9253(3) 0.0290(13) Uani 1 1 d . . .
H21C H 0.2067 -0.0473 0.9217 0.035 Uiso 1 1 calc R . .
H21D H 0.0714 0.0235 0.8911 0.035 Uiso 1 1 calc R . .
C22B C 0.0545(6) 0.0049(4) 0.9804(3) 0.0279(13) Uani 1 1 d . . .
H22B H -0.0346 0.0453 0.9813 0.033 Uiso 1 1 calc R . .
C23B C 0.1059(6) -0.0344(4) 1.0338(3) 0.0329(14) Uani 1 1 d . . .
H23B H 0.1938 -0.0759 1.0334 0.039 Uiso 1 1 calc R . .
C24B C 0.0369(7) -0.0184(5) 1.0933(3) 0.0459(16) Uani 1 1 d . . .
H24G H -0.0386 0.0338 1.0886 0.069 Uiso 1 1 calc R . .
H24H H 0.1151 -0.0086 1.1175 0.069 Uiso 1 1 calc R . .
H24I H -0.0104 -0.0700 1.1124 0.069 Uiso 1 1 calc R . .
Ti1C Ti 0.88730(9) 0.10575(5) 0.63804(4) 0.0137(2) Uani 1 1 d . . .
C1C C 0.8608(6) -0.0468(3) 0.6260(2) 0.0218(11) Uani 1 1 d . . .
C2C C 0.7826(6) -0.0307(3) 0.6792(2) 0.0214(11) Uani 1 1 d . . .
C3C C 0.6601(6) 0.0357(4) 0.6661(2) 0.0201(12) Uani 1 1 d . . .
C4C C 0.6631(6) 0.0622(3) 0.6040(2) 0.0195(11) Uani 1 1 d . . .
C5C C 0.7906(6) 0.0127(3) 0.5795(2) 0.0193(11) Uani 1 1 d . . .
C6C C 0.9761(7) -0.1231(4) 0.6187(3) 0.0316(14) Uani 1 1 d . . .
H6C1 H 1.0531 -0.1274 0.6468 0.047 Uiso 1 1 calc R . .
H6C2 H 1.0224 -0.1148 0.5786 0.047 Uiso 1 1 calc R . .
H6C3 H 0.9290 -0.1776 0.6257 0.047 Uiso 1 1 calc R . .
C7C C 0.8062(7) -0.0846(4) 0.7390(3) 0.0352(14) Uani 1 1 d . . .
H7C1 H 0.7413 -0.1315 0.7460 0.053 Uiso 1 1 calc R . .
H7C2 H 0.7817 -0.0464 0.7690 0.053 Uiso 1 1 calc R . .
H7C3 H 0.9111 -0.1110 0.7409 0.053 Uiso 1 1 calc R . .
C8C C 0.5330(6) 0.0571(4) 0.7099(2) 0.0317(13) Uani 1 1 d . . .
H8C1 H 0.4513 0.0953 0.6894 0.048 Uiso 1 1 calc R . .
H8C2 H 0.5682 0.0876 0.7388 0.048 Uiso 1 1 calc R . .
H8C3 H 0.4967 0.0022 0.7299 0.048 Uiso 1 1 calc R . .
C9C C 0.5398(6) 0.1118(4) 0.5691(3) 0.0329(14) Uani 1 1 d . . .
H9C1 H 0.4905 0.0706 0.5519 0.049 Uiso 1 1 calc R . .
H9C2 H 0.5803 0.1546 0.5377 0.049 Uiso 1 1 calc R . .
H9C3 H 0.4670 0.1431 0.5946 0.049 Uiso 1 1 calc R . .
C10C C 0.8268(7) 0.0148(4) 0.5149(2) 0.0387(15) Uani 1 1 d . . .
H10G H 0.7631 -0.0215 0.4999 0.058 Uiso 1 1 calc R . .
H10H H 0.9323 -0.0085 0.5081 0.058 Uiso 1 1 calc R . .
H10I H 0.8088 0.0759 0.4945 0.058 Uiso 1 1 calc R . .
C11C C 0.9610(6) 0.2366(4) 0.6730(2) 0.0217(12) Uani 1 1 d . . .
C12C C 0.8093(7) 0.2274(4) 0.6912(3) 0.0260(14) Uani 1 1 d . . .
C13C C 0.7279(6) 0.2446(4) 0.6398(3) 0.0240(13) Uani 1 1 d . . .
C14C C 0.8306(7) 0.2555(4) 0.5898(3) 0.0273(14) Uani 1 1 d . . .
C15C C 0.9743(6) 0.2518(3) 0.6115(2) 0.0215(12) Uani 1 1 d . . .
C16C C 1.0787(7) 0.2476(5) 0.7126(3) 0.0405(16) Uani 1 1 d . . .
H16G H 1.0753 0.3103 0.7154 0.061 Uiso 1 1 calc R . .
H16H H 1.1778 0.2256 0.6964 0.061 Uiso 1 1 calc R . .
H16I H 1.0596 0.2140 0.7517 0.061 Uiso 1 1 calc R . .
C17C C 0.7458(8) 0.2203(4) 0.7538(3) 0.0410(17) Uani 1 1 d . . .
H17G H 0.8075 0.1738 0.7785 0.061 Uiso 1 1 calc R . .
H17H H 0.6431 0.2058 0.7560 0.061 Uiso 1 1 calc R . .
H17I H 0.7455 0.2768 0.7675 0.061 Uiso 1 1 calc R . .
C18C C 0.5614(7) 0.2721(4) 0.6405(4) 0.0476(19) Uani 1 1 d . . .
H18G H 0.5371 0.3277 0.6560 0.071 Uiso 1 1 calc R . .
H18H H 0.5101 0.2261 0.6654 0.071 Uiso 1 1 calc R . .
H18I H 0.5286 0.2801 0.6005 0.071 Uiso 1 1 calc R . .
C19C C 0.7944(8) 0.2816(4) 0.5274(3) 0.0426(16) Uani 1 1 d . . .
H19G H 0.6875 0.2799 0.5240 0.064 Uiso 1 1 calc R . .
H19H H 0.8533 0.2404 0.5038 0.064 Uiso 1 1 calc R . .
H19I H 0.8186 0.3416 0.5130 0.064 Uiso 1 1 calc R . .
C20C C 1.1102(7) 0.2763(4) 0.5738(3) 0.0350(14) Uani 1 1 d . . .
H20G H 1.1137 0.3399 0.5704 0.053 Uiso 1 1 calc R . .
H20H H 1.1053 0.2610 0.5347 0.053 Uiso 1 1 calc R . .
H20I H 1.2005 0.2439 0.5917 0.053 Uiso 1 1 calc R . .
C21C C 1.1178(7) 0.0681(4) 0.5907(3) 0.0358(14) Uani 1 1 d U . .
H21E H 1.0500 0.0313 0.5817 0.043 Uiso 1 1 calc R . .
H21F H 1.1651 0.1057 0.5601 0.043 Uiso 1 1 calc R . .
C22C C 1.1474(6) 0.0670(4) 0.6479(2) 0.0252(12) Uani 1 1 d U . .
H22C H 1.2163 0.1057 0.6532 0.030 Uiso 1 1 calc R . .
C23C C 1.0958(7) 0.0213(4) 0.6963(3) 0.0340(15) Uani 1 1 d . . .
H23C H 1.0333 -0.0214 0.6918 0.041 Uiso 1 1 calc R . .
C24C C 1.1246(7) 0.0286(4) 0.7591(3) 0.0430(15) Uani 1 1 d . . .
H24P H 1.1846 -0.0255 0.7769 0.064 Uiso 1 1 calc R . .
H24R H 1.0288 0.0369 0.7820 0.064 Uiso 1 1 calc R . .
H24S H 1.1789 0.0793 0.7588 0.064 Uiso 1 1 calc R . .
Ti1D Ti 0.05073(8) 0.68322(5) 0.33604(4) 0.01450(19) Uani 1 1 d . . .
C1D C -0.0588(6) 0.8248(4) 0.3658(3) 0.0315(13) Uani 1 1 d . . .
C2D C -0.0557(6) 0.8390(4) 0.3045(3) 0.0334(14) Uani 1 1 d . . .
C3D C -0.1448(7) 0.7843(4) 0.2876(3) 0.0380(16) Uani 1 1 d . . .
C4D C -0.2078(6) 0.7365(4) 0.3369(3) 0.0343(14) Uani 1 1 d U . .
C5D C -0.1499(6) 0.7613(4) 0.3877(2) 0.0305(13) Uani 1 1 d . . .
C6D C 0.0034(8) 0.8810(5) 0.4036(3) 0.0504(18) Uani 1 1 d . . .
H6D1 H -0.0708 0.9319 0.4092 0.076 Uiso 1 1 calc R . .
H6D2 H 0.0954 0.9017 0.3841 0.076 Uiso 1 1 calc R . .
H6D3 H 0.0255 0.8456 0.4418 0.076 Uiso 1 1 calc R . .
C7D C 0.0067(8) 0.9160(5) 0.2654(3) 0.0557(19) Uani 1 1 d . . .
H7D1 H 0.0401 0.8994 0.2270 0.084 Uiso 1 1 calc R . .
H7D2 H 0.0918 0.9314 0.2834 0.084 Uiso 1 1 calc R . .
H7D3 H -0.0713 0.9669 0.2606 0.084 Uiso 1 1 calc R . .
C8D C -0.1866(10) 0.7859(5) 0.2256(3) 0.070(3) Uani 1 1 d . . .
H8D1 H -0.2525 0.8405 0.2130 0.104 Uiso 1 1 calc R . .
H8D2 H -0.2388 0.7349 0.2243 0.104 Uiso 1 1 calc R . .
H8D3 H -0.0957 0.7833 0.1994 0.104 Uiso 1 1 calc R . .
C9D C -0.3498(8) 0.6920(5) 0.3398(4) 0.073(3) Uani 1 1 d . . .
H9D1 H -0.4370 0.7373 0.3348 0.109 Uiso 1 1 calc R . .
H9D2 H -0.3610 0.6542 0.3780 0.109 Uiso 1 1 calc R . .
H9D3 H -0.3424 0.6560 0.3085 0.109 Uiso 1 1 calc R . .
C10D C -0.1941(9) 0.7327(5) 0.4515(3) 0.062(2) Uani 1 1 d . . .
H10J H -0.1062 0.7019 0.4717 0.093 Uiso 1 1 calc R . .
H10K H -0.2709 0.6929 0.4548 0.093 Uiso 1 1 calc R . .
H10L H -0.2342 0.7848 0.4694 0.093 Uiso 1 1 calc R . .
C11D C 0.2092(6) 0.5399(3) 0.3440(3) 0.0311(14) Uani 1 1 d . . .
C12D C 0.1364(7) 0.5515(4) 0.2907(3) 0.0322(14) Uani 1 1 d U . .
C13D C -0.0163(7) 0.5514(4) 0.3045(3) 0.0341(15) Uani 1 1 d . . .
C14D C -0.0396(7) 0.5385(4) 0.3654(3) 0.0338(15) Uani 1 1 d . . .
C15D C 0.0958(7) 0.5350(4) 0.3895(3) 0.0270(13) Uani 1 1 d U . .
C16D C 0.3757(7) 0.5181(5) 0.3509(4) 0.057(2) Uani 1 1 d . . .
H16J H 0.4105 0.4602 0.3395 0.086 Uiso 1 1 calc R . .
H16K H 0.3963 0.5166 0.3920 0.086 Uiso 1 1 calc R . .
H16L H 0.4282 0.5632 0.3258 0.086 Uiso 1 1 calc R . .
C17D C 0.2111(9) 0.5508(5) 0.2300(3) 0.057(2) Uani 1 1 d . . .
H17J H 0.3189 0.5520 0.2315 0.085 Uiso 1 1 calc R . .
H17K H 0.1686 0.6028 0.2035 0.085 Uiso 1 1 calc R . .
H17L H 0.1943 0.4971 0.2158 0.085 Uiso 1 1 calc R . .
C18D C -0.1253(8) 0.5446(4) 0.2603(3) 0.0513(18) Uani 1 1 d . . .
H18J H -0.1286 0.5970 0.2298 0.077 Uiso 1 1 calc R . .
H18K H -0.2252 0.5410 0.2800 0.077 Uiso 1 1 calc R . .
H18L H -0.0932 0.4916 0.2425 0.077 Uiso 1 1 calc R . .
C19D C -0.1789(8) 0.5106(5) 0.4021(3) 0.055(2) Uani 1 1 d . . .
H19J H -0.1539 0.4521 0.4254 0.083 Uiso 1 1 calc R . .
H19K H -0.2577 0.5081 0.3760 0.083 Uiso 1 1 calc R . .
H19L H -0.2145 0.5536 0.4283 0.083 Uiso 1 1 calc R . .
C20D C 0.1212(10) 0.5142(4) 0.4549(3) 0.059(2) Uani 1 1 d . . .
H20J H 0.0252 0.5233 0.4775 0.088 Uiso 1 1 calc R . .
H20K H 0.1889 0.5533 0.4645 0.088 Uiso 1 1 calc R . .
H20L H 0.1659 0.4525 0.4649 0.088 Uiso 1 1 calc R . .
C21D C 0.2412(6) 0.7153(4) 0.3865(3) 0.0317(14) Uani 1 1 d . . .
H21G H 0.2358 0.6535 0.3937 0.038 Uiso 1 1 calc R . .
H21H H 0.2310 0.7475 0.4183 0.038 Uiso 1 1 calc R . .
C22D C 0.2640(6) 0.7589(4) 0.3288(3) 0.0392(16) Uani 1 1 d . . .
H22D H 0.2681 0.8206 0.3251 0.047 Uiso 1 1 calc R . .
C23D C 0.2805(7) 0.7279(4) 0.2797(3) 0.0399(15) Uani 1 1 d . . .
H23D H 0.2796 0.6660 0.2832 0.048 Uiso 1 1 calc R . .
C24D C 0.3007(8) 0.7756(5) 0.2185(3) 0.0494(18) Uani 1 1 d . . .
H24J H 0.2716 0.8391 0.2179 0.074 Uiso 1 1 calc R . .
H24K H 0.2379 0.7540 0.1930 0.074 Uiso 1 1 calc R . .
H24L H 0.4060 0.7650 0.2044 0.074 Uiso 1 1 calc R . .
Ti1E Ti 0.49872(9) 0.63921(5) 0.65267(4) 0.0148(2) Uani 1 1 d . . .
C1E C 0.3940(6) 0.7962(3) 0.6342(2) 0.0213(11) Uani 1 1 d . . .
C2E C 0.3520(6) 0.7550(3) 0.5894(2) 0.0215(11) Uani 1 1 d . . .
C3E C 0.2532(6) 0.6948(4) 0.6149(2) 0.0211(12) Uani 1 1 d . . .
C4E C 0.2394(6) 0.6962(4) 0.6756(2) 0.0213(12) Uani 1 1 d U . .
C5E C 0.3251(6) 0.7580(3) 0.6886(2) 0.0197(11) Uani 1 1 d . . .
C6E C 0.4691(7) 0.8795(4) 0.6252(3) 0.0345(14) Uani 1 1 d . . .
H6E1 H 0.5064 0.8928 0.5841 0.052 Uiso 1 1 calc R . .
H6E2 H 0.5529 0.8708 0.6506 0.052 Uiso 1 1 calc R . .
H6E3 H 0.3964 0.9289 0.6349 0.052 Uiso 1 1 calc R . .
C7E C 0.3861(7) 0.7818(4) 0.5246(2) 0.0388(15) Uani 1 1 d . . .
H7E1 H 0.3114 0.8306 0.5092 0.058 Uiso 1 1 calc R . .
H7E2 H 0.3832 0.7314 0.5044 0.058 Uiso 1 1 calc R . .
H7E3 H 0.4860 0.8009 0.5179 0.058 Uiso 1 1 calc R . .
C8E C 0.1501(7) 0.6593(4) 0.5788(3) 0.0350(14) Uani 1 1 d . . .
H8E1 H 0.0897 0.6189 0.6047 0.053 Uiso 1 1 calc R . .
H8E2 H 0.2101 0.6274 0.5500 0.053 Uiso 1 1 calc R . .
H8E3 H 0.0840 0.7085 0.5583 0.053 Uiso 1 1 calc R . .
C9E C 0.1272(6) 0.6535(4) 0.7204(3) 0.0333(14) Uani 1 1 d . . .
H9E1 H 0.1784 0.6242 0.7556 0.050 Uiso 1 1 calc R . .
H9E2 H 0.0833 0.6098 0.7035 0.050 Uiso 1 1 calc R . .
H9E3 H 0.0479 0.6990 0.7311 0.050 Uiso 1 1 calc R . .
C10E C 0.3226(7) 0.7880(4) 0.7467(2) 0.0362(14) Uani 1 1 d . . .
H10M H 0.2221 0.8166 0.7565 0.054 Uiso 1 1 calc R . .
H10N H 0.3951 0.8302 0.7447 0.054 Uiso 1 1 calc R . .
H10O H 0.3491 0.7369 0.7769 0.054 Uiso 1 1 calc R . .
C11E C 0.6591(6) 0.5054(4) 0.6303(3) 0.0241(12) Uani 1 1 d . . .
C12E C 0.5194(7) 0.5094(4) 0.6069(3) 0.0251(13) Uani 1 1 d . . .
C13E C 0.4129(6) 0.4984(4) 0.6566(3) 0.0310(14) Uani 1 1 d . . .
C14E C 0.4893(7) 0.4920(4) 0.7067(3) 0.0295(14) Uani 1 1 d . . .
C15E C 0.6424(7) 0.4943(4) 0.6911(3) 0.0278(13) Uani 1 1 d . . .
C16E C 0.8078(6) 0.4994(4) 0.5946(3) 0.0387(16) Uani 1 1 d . . .
H16M H 0.8785 0.5291 0.6115 0.058 Uiso 1 1 calc R . .
H16N H 0.7928 0.5280 0.5540 0.058 Uiso 1 1 calc R . .
H16O H 0.8480 0.4372 0.5951 0.058 Uiso 1 1 calc R . .
C17E C 0.4919(8) 0.5128(4) 0.5431(3) 0.0457(17) Uani 1 1 d . . .
H17M H 0.5713 0.5411 0.5187 0.069 Uiso 1 1 d R . .
H17N H 0.3945 0.5470 0.5341 0.069 Uiso 1 1 d R . .
H17O H 0.4933 0.4526 0.5350 0.069 Uiso 1 1 d R . .
C18E C 0.2620(7) 0.4672(4) 0.6540(4) 0.057(2) Uani 1 1 d . . .
H18M H 0.2767 0.4046 0.6497 0.086 Uiso 1 1 calc R . .
H18N H 0.2109 0.5020 0.6203 0.086 Uiso 1 1 calc R . .
H18O H 0.2009 0.4748 0.6902 0.086 Uiso 1 1 calc R . .
C19E C 0.4240(9) 0.4708(4) 0.7697(3) 0.054(2) Uani 1 1 d . . .
H19M H 0.3177 0.4946 0.7718 0.081 Uiso 1 1 calc R . .
H19N H 0.4777 0.4975 0.7957 0.081 Uiso 1 1 calc R . .
H19O H 0.4346 0.4066 0.7820 0.081 Uiso 1 1 calc R . .
C20E C 0.7673(7) 0.4679(4) 0.7317(3) 0.0418(16) Uani 1 1 d . . .
H20M H 0.7927 0.4035 0.7376 0.063 Uiso 1 1 calc R . .
H20N H 0.7355 0.4870 0.7695 0.063 Uiso 1 1 calc R . .
H20O H 0.8552 0.4959 0.7145 0.063 Uiso 1 1 calc R . .
C21E C 0.7067(6) 0.7012(4) 0.6064(3) 0.0269(13) Uani 1 1 d . . .
H21I H 0.6201 0.7409 0.5953 0.032 Uiso 1 1 calc R . .
H21J H 0.7727 0.6775 0.5772 0.032 Uiso 1 1 calc R . .
C22E C 0.7364(6) 0.6783(3) 0.6642(2) 0.0217(11) Uani 1 1 d U . .
H22E H 0.8250 0.6384 0.6716 0.026 Uiso 1 1 calc R . .
C23E C 0.6607(6) 0.7031(4) 0.7120(2) 0.0265(13) Uani 1 1 d . . .
H23E H 0.5759 0.7464 0.7056 0.032 Uiso 1 1 calc R . .
C24E C 0.6953(7) 0.6696(4) 0.7754(3) 0.0416(15) Uani 1 1 d . . .
H24M H 0.7911 0.6311 0.7768 0.062 Uiso 1 1 calc R . .
H24N H 0.6157 0.6362 0.7951 0.062 Uiso 1 1 calc R . .
H24O H 0.7015 0.7198 0.7953 0.062 Uiso 1 1 calc R . .
Ti1F Ti 0.44487(8) 0.15591(5) 0.31511(3) 0.0163(2) Uani 1 1 d . . .
C1F C 0.52176(8) 0.29531(5) 0.33891(3) 0.0244(19) Uani 0.60 1 d PR A 1
C2F C 0.36661(8) 0.28679(5) 0.35906(3) 0.021(2) Uani 0.60 1 d PR A 1
C3F C 0.28613(8) 0.29560(5) 0.30760(3) 0.025(2) Uani 0.60 1 d PR A 1
C4F C 0.39040(8) 0.30638(5) 0.25784(3) 0.0211(18) Uani 0.60 1 d PR A 1
C5F C 0.53274(8) 0.30451(5) 0.27816(3) 0.027(2) Uani 0.60 1 d PR A 1
C6F C 0.63981(8) 0.30681(5) 0.37931(3) 0.059(4) Uani 0.60 1 d PR A 1
H6F1 H 0.7398 0.2914 0.3612 0.089 Uiso 0.60 1 calc PR A 1
H6F2 H 0.6272 0.2680 0.4170 0.089 Uiso 0.60 1 calc PR A 1
H6F3 H 0.6283 0.3684 0.3857 0.089 Uiso 0.60 1 calc PR A 1
C7F C 0.30243(8) 0.28413(5) 0.42096(3) 0.064(4) Uani 0.60 1 d PR A 1
H7F1 H 0.1929 0.2906 0.4215 0.096 Uiso 0.60 1 calc PR A 1
H7F2 H 0.3334 0.3325 0.4375 0.096 Uiso 0.60 1 calc PR A 1
H7F3 H 0.3390 0.2275 0.4444 0.096 Uiso 0.60 1 calc PR A 1
C8F C 0.11699(8) 0.31611(5) 0.30967(3) 0.054(3) Uani 0.60 1 d PRU A 1
H8F1 H 0.0724 0.2678 0.3350 0.081 Uiso 0.60 1 calc PR A 1
H8F2 H 0.0827 0.3225 0.2700 0.081 Uiso 0.60 1 calc PR A 1
H8F3 H 0.0865 0.3713 0.3253 0.081 Uiso 0.60 1 calc PR A 1
C9F C 0.35558(8) 0.33422(5) 0.19407(3) 0.063(4) Uani 0.60 1 d PR A 1
H9F1 H 0.3911 0.3913 0.1791 0.094 Uiso 0.60 1 calc PR A 1
H9F2 H 0.2471 0.3396 0.1907 0.094 Uiso 0.60 1 calc PR A 1
H9F3 H 0.4059 0.2897 0.1711 0.094 Uiso 0.60 1 calc PR A 1
C10F C 0.67162(8) 0.32452(5) 0.23922(3) 0.073(4) Uani 0.60 1 d PR A 1
H10P H 0.6789 0.3880 0.2339 0.109 Uiso 0.60 1 calc PR A 1
H10Q H 0.6650 0.3069 0.2009 0.109 Uiso 0.60 1 calc PR A 1
H10R H 0.7607 0.2915 0.2577 0.109 Uiso 0.60 1 calc PR A 1
C11F C 0.41112(8) 0.00062(5) 0.33228(3) 0.026(2) Uani 0.60 1 d PR A 1
C12F C 0.35566(8) 0.04005(5) 0.27528(3) 0.032(3) Uani 0.60 1 d PR A 1
C13F C 0.22584(8) 0.09990(5) 0.28662(3) 0.0215(18) Uani 0.60 1 d PR A 1
C14F C 0.20609(8) 0.09874(5) 0.34854(3) 0.0187(17) Uani 0.60 1 d PR A 1
C15F C 0.32139(8) 0.03905(5) 0.37503(3) 0.0229(18) Uani 0.60 1 d PR A 1
C16F C 0.53112(8) -0.07923(5) 0.34079(3) 0.049(3) Uani 0.60 1 d PRU A 1
H16P H 0.6303 -0.0597 0.3316 0.074 Uiso 0.60 1 calc PR A 1
H16Q H 0.5162 -0.1204 0.3146 0.074 Uiso 0.60 1 calc PR A 1
H16R H 0.5240 -0.1089 0.3816 0.074 Uiso 0.60 1 calc PR A 1
C17F C 0.41056(8) 0.01182(5) 0.21775(3) 0.070(4) Uani 0.60 1 d PR A 1
H17P H 0.3258 -0.0005 0.1981 0.105 Uiso 0.60 1 calc PR A 1
H17Q H 0.4829 -0.0417 0.2245 0.105 Uiso 0.60 1 calc PR A 1
H17R H 0.4589 0.0591 0.1930 0.105 Uiso 0.60 1 calc PR A 1
C18F C 0.11306(8) 0.13386(5) 0.24058(3) 0.052(3) Uani 0.60 1 d PR A 1
H18P H 0.1625 0.1659 0.2058 0.078 Uiso 0.60 1 calc PR A 1
H18Q H 0.0318 0.1737 0.2564 0.078 Uiso 0.60 1 calc PR A 1
H18R H 0.0719 0.0839 0.2297 0.078 Uiso 0.60 1 calc PR A 1
C19F C 0.07042(8) 0.13818(5) 0.38261(3) 0.046(3) Uani 0.60 1 d PR A 1
H19P H 0.0141 0.0909 0.4028 0.069 Uiso 0.60 1 calc PR A 1
H19Q H 0.0063 0.1795 0.3555 0.069 Uiso 0.60 1 calc PR A 1
H19R H 0.1030 0.1697 0.4116 0.069 Uiso 0.60 1 calc PR A 1
C20F C 0.33079(8) 0.01033(5) 0.44078(3) 0.049(3) Uani 0.60 1 d PRU A 1
H20P H 0.2548 -0.0288 0.4555 0.074 Uiso 0.60 1 calc PR A 1
H20Q H 0.3132 0.0625 0.4604 0.074 Uiso 0.60 1 calc PR A 1
H20R H 0.4305 -0.0212 0.4489 0.074 Uiso 0.60 1 calc PR A 1
C21F C 0.6634(7) 0.1028(5) 0.3612(3) 0.0430(17) Uani 1 1 d . A 1
H21K H 0.5606 0.1041 0.3740 0.052 Uiso 1 1 calc R A 1
H21L H 0.7370 0.0976 0.3890 0.052 Uiso 1 1 calc R A 1
C22F C 0.7053(9) 0.1085(6) 0.3032(4) 0.059(2) Uani 1 1 d U A 1
H22F H 0.737(9) 0.160(5) 0.301(3) 0.071 Uiso 1 1 d . B 1
C23F C 0.6768(9) 0.1150(8) 0.2539(4) 0.093(4) Uani 1 1 d . A 1
H23F H 0.5712 0.1159 0.2552 0.112 Uiso 1 1 calc R A 1
C24F C 0.7244(4) 0.1224(2) 0.19277(14) 0.069(2) Uani 1 1 d . A 1
H24D H 0.8303 0.1312 0.1873 0.104 Uiso 1 1 d R A 1
H24E H 0.6640 0.1732 0.1712 0.104 Uiso 1 1 d R A 1
H24F H 0.7105 0.0686 0.1780 0.104 Uiso 1 1 d R A 1
C1G C 0.4354(4) 0.2827(2) 0.36348(14) 0.0244(19) Uani 0.40 1 d PR A 2
C2G C 0.2875(4) 0.2817(2) 0.34736(14) 0.021(2) Uani 0.40 1 d PR A 2
C3G C 0.2897(4) 0.2951(2) 0.28513(14) 0.025(2) Uani 0.40 1 d PR A 2
C4G C 0.4389(4) 0.3043(2) 0.26280(14) 0.0211(18) Uani 0.40 1 d PR A 2
C5G C 0.5290(4) 0.2966(2) 0.31122(14) 0.027(2) Uani 0.40 1 d PR A 2
C6G C 0.4810(4) 0.2832(2) 0.42492(14) 0.065(6) Uani 0.40 1 d PR A 2
H6G1 H 0.5299 0.3358 0.4252 0.098 Uiso 0.40 1 calc PR A 2
H6G2 H 0.5506 0.2301 0.4372 0.098 Uiso 0.40 1 calc PR A 2
H6G3 H 0.3918 0.2842 0.4521 0.098 Uiso 0.40 1 calc PR A 2
C7G C 0.1514(4) 0.2922(2) 0.38892(14) 0.039(4) Uani 0.40 1 d PR A 2
H7G1 H 0.1697 0.2536 0.4264 0.059 Uiso 0.40 1 calc PR A 2
H7G2 H 0.0652 0.2761 0.3720 0.059 Uiso 0.40 1 calc PR A 2
H7G3 H 0.1306 0.3538 0.3954 0.059 Uiso 0.40 1 calc PR A 2
C8G C 0.1467(4) 0.3126(2) 0.25302(14) 0.032(3) Uani 0.40 1 d PRU A 2
H8G1 H 0.1558 0.3599 0.2194 0.048 Uiso 0.40 1 calc PR A 2
H8G2 H 0.0624 0.3306 0.2797 0.048 Uiso 0.40 1 calc PR A 2
H8G3 H 0.1293 0.2587 0.2392 0.048 Uiso 0.40 1 calc PR A 2
C9G C 0.4766(4) 0.3246(2) 0.19664(14) 0.054(5) Uani 0.40 1 d PR A 2
H9G1 H 0.4884 0.3873 0.1855 0.080 Uiso 0.40 1 calc PR A 2
H9G2 H 0.3953 0.3109 0.1756 0.080 Uiso 0.40 1 calc PR A 2
H9G3 H 0.5700 0.2885 0.1865 0.080 Uiso 0.40 1 calc PR A 2
C10G C 0.6756(4) 0.3283(2) 0.30155(14) 0.040(4) Uani 0.40 1 d PRU A 2
H10S H 0.6983 0.3453 0.2594 0.060 Uiso 0.40 1 calc PR A 2
H10T H 0.7523 0.2812 0.3176 0.060 Uiso 0.40 1 calc PR A 2
H10U H 0.6744 0.3796 0.3212 0.060 Uiso 0.40 1 calc PR A 2
C11G C 0.4225(4) 0.0028(2) 0.29761(14) 0.026(2) Uani 0.40 1 d PR A 2
C12G C 0.2939(4) 0.0600(2) 0.27748(14) 0.032(3) Uani 0.40 1 d PR A 2
C13G C 0.2148(4) 0.0924(2) 0.32662(14) 0.0215(18) Uani 0.40 1 d PR A 2
C14G C 0.2945(4) 0.0553(2) 0.37712(14) 0.0187(17) Uani 0.40 1 d PR A 2
C15G C 0.4228(4) -0.0001(2) 0.35919(14) 0.0229(18) Uani 0.40 1 d PR A 2
C16G C 0.5121(4) -0.0599(2) 0.25930(14) 0.091(9) Uani 0.40 1 d PR A 2
H16S H 0.4625 -0.1130 0.2620 0.137 Uiso 0.40 1 calc PR A 2
H16T H 0.6135 -0.0766 0.2729 0.137 Uiso 0.40 1 calc PR A 2
H16U H 0.5177 -0.0303 0.2184 0.137 Uiso 0.40 1 calc PR A 2
C17G C 0.2259(4) 0.0911(2) 0.22051(14) 0.052(5) Uani 0.40 1 d PR A 2
H17S H 0.2984 0.0765 0.1886 0.078 Uiso 0.40 1 calc PR A 2
H17T H 0.1977 0.1552 0.2156 0.078 Uiso 0.40 1 calc PR A 2
H17U H 0.1366 0.0620 0.2196 0.078 Uiso 0.40 1 calc PR A 2
C18G C 0.0418(4) 0.1284(2) 0.34751(14) 0.043(4) Uani 0.40 1 d PRU A 2
H18S H 0.0397(4) 0.1443(2) 0.38672(14) 0.065 Uiso 0.40 1 calc PR A 2
H18T H -0.0219(4) 0.0818(2) 0.34844(14) 0.065 Uiso 0.40 1 calc PR A 2
H18U H 0.0046(4) 0.1804(2) 0.31980(14) 0.065 Uiso 0.40 1 calc PR A 2
C19G C 0.2636(4) 0.0523(2) 0.44254(14) 0.039(4) Uani 0.40 1 d PRU A 2
H19S H 0.1884 0.1019 0.4499 0.059 Uiso 0.40 1 calc PR A 2
H19T H 0.3563 0.0565 0.4604 0.059 Uiso 0.40 1 calc PR A 2
H19U H 0.2260 -0.0035 0.4597 0.059 Uiso 0.40 1 calc PR A 2
C20G C 0.5357(4) -0.0701(2) 0.39347(14) 0.033(3) Uani 0.40 1 d PR A 2
H20S H 0.5260 -0.0635 0.4350 0.050 Uiso 0.40 1 calc PR A 2
H20T H 0.6377 -0.0621 0.3775 0.050 Uiso 0.40 1 calc PR A 2
H20U H 0.5150 -0.1293 0.3897 0.050 Uiso 0.40 1 calc PR A 2

loop_
_atom_site_aniso_label
_atom_site_aniso_U_11
_atom_site_aniso_U_22
_atom_site_aniso_U_33
_atom_site_aniso_U_23
_atom_site_aniso_U_13
_atom_site_aniso_U_12
Ti1A 0.0142(5) 0.0152(5) 0.0210(5) -0.0025(4) -0.0025(4) -0.0017(4)
C1A 0.020(3) 0.014(3) 0.032(3) -0.006(2) -0.003(2) -0.002(2)
C2A 0.012(2) 0.010(2) 0.027(3) 0.000(2) -0.0007(19) 0.0019(19)
C3A 0.016(3) 0.016(3) 0.022(3) 0.001(2) -0.004(2) -0.003(2)
C4A 0.021(3) 0.017(3) 0.026(3) 0.000(2) -0.005(2) -0.004(2)
C5A 0.025(3) 0.024(3) 0.021(3) -0.009(2) 0.001(2) -0.009(2)
C6A 0.032(3) 0.012(3) 0.049(4) -0.009(2) -0.009(3) 0.006(2)
C7A 0.033(3) 0.039(3) 0.021(3) 0.007(2) -0.003(2) -0.008(3)
C8A 0.026(3) 0.018(3) 0.035(3) -0.008(2) 0.006(2) -0.004(2)
C9A 0.032(3) 0.028(3) 0.040(3) -0.005(3) -0.014(3) -0.005(3)
C10A 0.038(3) 0.067(5) 0.018(3) -0.020(3) -0.003(2) -0.013(3)
C11A 0.033(3) 0.018(3) 0.022(3) 0.005(2) 0.007(2) -0.002(3)
C12A 0.033(3) 0.015(3) 0.033(3) -0.001(2) -0.001(3) 0.000(2)
C13A 0.023(3) 0.011(3) 0.042(3) 0.000(2) -0.001(2) 0.001(2)
C14A 0.024(3) 0.014(3) 0.030(3) -0.003(2) 0.002(2) -0.004(2)
C15A 0.030(3) 0.019(3) 0.028(3) -0.001(2) -0.001(2) -0.013(2)
C16A 0.042(4) 0.030(3) 0.041(4) 0.004(3) 0.017(3) -0.010(3)
C17A 0.070(5) 0.025(3) 0.033(3) 0.008(3) -0.018(3) -0.005(3)
C18A 0.035(3) 0.024(2) 0.053(3) -0.007(2) -0.003(2) 0.000(2)
C19A 0.051(4) 0.039(4) 0.034(3) -0.017(3) 0.006(3) -0.010(3)
C20A 0.042(4) 0.024(3) 0.061(4) -0.012(3) -0.011(3) -0.014(3)
C21A 0.019(3) 0.037(4) 0.043(4) -0.006(3) -0.017(3) -0.004(3)
C22A 0.016(2) 0.031(2) 0.031(2) -0.0003(19) -0.0020(18) 0.0035(18)
C23A 0.015(3) 0.031(3) 0.036(3) 0.001(3) 0.002(2) 0.000(2)
C24A 0.040(4) 0.057(4) 0.040(4) -0.008(3) 0.006(3) -0.006(3)
Ti1B 0.0147(5) 0.0143(5) 0.0217(5) -0.0035(4) -0.0015(4) -0.0032(4)
C1B 0.025(3) 0.010(3) 0.045(4) 0.001(2) -0.007(2) -0.005(2)
C2B 0.033(3) 0.026(3) 0.027(3) -0.001(2) -0.002(2) -0.014(3)
C3B 0.015(3) 0.018(3) 0.046(4) -0.008(3) -0.004(2) -0.004(2)
C4B 0.045(4) 0.021(3) 0.027(3) -0.002(2) -0.011(3) -0.002(3)
C5B 0.030(3) 0.012(3) 0.046(4) -0.014(3) 0.014(3) -0.003(2)
C6B 0.035(4) 0.041(4) 0.072(5) 0.005(3) -0.025(3) -0.002(3)
C7B 0.064(5) 0.041(4) 0.037(4) 0.006(3) 0.002(3) -0.016(3)
C8B 0.028(3) 0.026(3) 0.089(5) -0.013(3) -0.003(3) -0.010(3)
C9B 0.089(6) 0.024(3) 0.037(4) -0.010(3) -0.031(4) 0.001(3)
C10B 0.053(4) 0.043(4) 0.060(5) -0.023(3) 0.022(3) -0.016(3)
C11B 0.013(2) 0.015(3) 0.039(3) -0.009(2) -0.004(2) -0.002(2)
C12B 0.018(3) 0.035(3) 0.023(3) -0.001(2) -0.003(2) 0.009(2)
C13B 0.013(3) 0.027(3) 0.026(3) -0.008(2) -0.003(2) 0.003(2)
C14B 0.020(3) 0.021(3) 0.021(3) 0.002(2) 0.003(2) 0.003(2)
C15B 0.022(3) 0.035(3) 0.020(3) -0.008(2) -0.006(2) 0.009(2)
C16B 0.032(4) 0.014(3) 0.082(5) -0.009(3) 0.002(3) -0.006(3)
C17B 0.041(4) 0.066(5) 0.021(3) 0.015(3) -0.002(3) 0.005(3)
C18B 0.032(3) 0.035(4) 0.054(4) -0.022(3) -0.020(3) 0.007(3)
C19B 0.031(3) 0.043(4) 0.051(4) -0.004(3) 0.015(3) -0.005(3)
C20B 0.034(4) 0.075(5) 0.033(3) -0.025(3) -0.001(3) 0.002(3)
C21B 0.020(3) 0.034(3) 0.034(3) -0.004(3) -0.010(2) -0.003(2)
C22B 0.019(3) 0.028(3) 0.040(3) -0.005(3) -0.005(2) -0.009(2)
C23B 0.019(3) 0.044(4) 0.038(3) -0.010(3) 0.005(2) -0.011(3)
C24B 0.037(4) 0.058(4) 0.043(4) -0.008(3) 0.003(3) -0.014(3)
Ti1C 0.0110(4) 0.0139(5) 0.0161(5) -0.0028(4) -0.0009(3) -0.0010(4)
C1C 0.017(3) 0.017(3) 0.034(3) -0.012(2) -0.005(2) -0.001(2)
C2C 0.026(3) 0.018(3) 0.024(3) -0.002(2) -0.007(2) -0.012(2)
C3C 0.017(3) 0.022(3) 0.026(3) -0.014(2) 0.007(2) -0.012(2)
C4C 0.018(3) 0.020(3) 0.022(3) -0.003(2) -0.006(2) -0.004(2)
C5C 0.019(3) 0.026(3) 0.015(2) -0.007(2) -0.0035(19) -0.006(2)
C6C 0.030(3) 0.026(3) 0.041(3) -0.017(3) -0.008(3) 0.006(2)
C7C 0.037(3) 0.029(3) 0.038(3) 0.007(3) -0.010(3) -0.010(3)
C8C 0.025(3) 0.040(4) 0.030(3) -0.007(3) 0.006(2) -0.009(3)
C9C 0.029(3) 0.035(3) 0.035(3) 0.004(3) -0.020(3) -0.005(3)
C10C 0.042(4) 0.056(4) 0.024(3) -0.018(3) 0.004(2) -0.013(3)
C11C 0.028(3) 0.018(3) 0.022(3) -0.006(2) -0.003(2) -0.010(2)
C12C 0.028(3) 0.015(3) 0.038(3) -0.014(3) 0.007(3) -0.007(2)
C13C 0.017(3) 0.016(3) 0.041(3) -0.009(2) -0.002(2) -0.004(2)
C14C 0.038(4) 0.020(3) 0.022(3) 0.005(2) -0.013(2) 0.001(3)
C15C 0.023(3) 0.016(3) 0.028(3) -0.003(2) 0.001(2) -0.010(2)
C16C 0.039(4) 0.048(4) 0.038(4) -0.008(3) -0.009(3) -0.013(3)
C17C 0.057(4) 0.033(3) 0.036(3) -0.015(3) 0.026(3) -0.021(3)
C18C 0.019(3) 0.021(3) 0.100(6) -0.012(3) -0.001(3) 0.007(3)
C19C 0.058(4) 0.032(4) 0.039(4) 0.007(3) -0.023(3) -0.010(3)
C20C 0.034(3) 0.038(4) 0.030(3) 0.005(3) 0.007(2) -0.010(3)
C21C 0.032(2) 0.035(2) 0.043(3) -0.011(2) 0.008(2) -0.009(2)
C22C 0.0182(19) 0.026(2) 0.032(2) -0.0062(16) -0.0059(16) 0.0009(16)
C23C 0.023(3) 0.033(4) 0.050(4) -0.020(3) -0.009(3) 0.003(3)
C24C 0.043(4) 0.048(4) 0.039(3) -0.005(3) -0.022(3) -0.001(3)
Ti1D 0.0129(4) 0.0130(4) 0.0179(4) -0.0035(3) -0.0004(3) -0.0019(3)
C1D 0.023(3) 0.024(3) 0.050(4) -0.021(3) -0.004(2) 0.007(2)
C2D 0.034(3) 0.025(3) 0.036(3) 0.000(3) 0.001(3) 0.007(3)
C3D 0.032(3) 0.049(4) 0.028(3) -0.015(3) -0.010(3) 0.027(3)
C4D 0.019(2) 0.033(2) 0.052(3) -0.012(2) -0.003(2) -0.0022(19)
C5D 0.022(3) 0.040(3) 0.022(3) -0.004(2) 0.009(2) 0.014(2)
C6D 0.060(5) 0.042(4) 0.055(4) -0.024(3) -0.007(3) -0.005(3)
C7D 0.054(5) 0.038(4) 0.072(5) 0.002(4) 0.000(4) -0.012(3)
C8D 0.084(6) 0.061(5) 0.061(5) -0.023(4) -0.036(4) 0.037(5)
C9D 0.029(4) 0.050(5) 0.143(8) -0.030(5) 0.002(4) -0.006(3)
C10D 0.066(5) 0.071(5) 0.040(4) -0.008(3) 0.024(3) 0.007(4)
C11D 0.018(3) 0.010(3) 0.064(4) -0.007(3) -0.004(3) 0.003(2)
C12D 0.045(3) 0.020(2) 0.030(2) -0.0083(19) 0.006(2) -0.002(2)
C13D 0.046(4) 0.012(3) 0.048(4) -0.008(3) -0.021(3) -0.002(3)
C14D 0.040(4) 0.015(3) 0.046(4) -0.007(3) 0.010(3) -0.007(3)
C15D 0.036(2) 0.018(2) 0.027(2) -0.0012(18) -0.0064(19) -0.0021(19)
C16D 0.026(4) 0.051(5) 0.089(6) -0.001(4) -0.011(3) 0.007(3)
C17D 0.086(6) 0.039(4) 0.047(4) -0.016(3) 0.011(4) -0.009(4)
C18D 0.055(5) 0.036(4) 0.071(5) -0.019(3) -0.028(4) -0.009(3)
C19D 0.052(4) 0.044(4) 0.072(5) -0.008(4) 0.017(4) -0.031(3)
C20D 0.108(7) 0.034(4) 0.030(3) 0.009(3) -0.015(4) 0.001(4)
C21D 0.029(3) 0.036(3) 0.036(3) -0.013(3) -0.015(2) -0.005(3)
C22D 0.015(3) 0.041(4) 0.066(5) -0.012(3) -0.001(3) -0.015(3)
C23D 0.038(4) 0.038(4) 0.042(4) 0.004(3) 0.002(3) -0.015(3)
C24D 0.051(4) 0.046(4) 0.046(4) 0.000(3) 0.019(3) -0.010(3)
Ti1E 0.0114(5) 0.0146(5) 0.0197(5) -0.0045(4) -0.0005(4) -0.0039(4)
C1E 0.019(3) 0.012(3) 0.033(3) -0.005(2) -0.003(2) 0.000(2)
C2E 0.020(3) 0.022(3) 0.022(3) 0.000(2) -0.005(2) -0.003(2)
C3E 0.017(3) 0.021(3) 0.029(3) -0.010(2) -0.010(2) -0.003(2)
C4E 0.013(2) 0.023(2) 0.027(2) -0.0048(18) -0.0003(17) 0.0016(18)
C5E 0.019(3) 0.016(3) 0.027(3) -0.011(2) -0.003(2) -0.002(2)
C6E 0.031(3) 0.025(3) 0.047(4) 0.002(3) -0.008(3) -0.011(3)
C7E 0.037(3) 0.052(4) 0.026(3) -0.003(3) -0.006(2) -0.002(3)
C8E 0.025(3) 0.038(4) 0.047(4) -0.016(3) -0.011(3) -0.005(3)
C9E 0.022(3) 0.031(3) 0.041(3) 0.000(3) 0.014(2) -0.002(2)
C10E 0.035(3) 0.044(4) 0.033(3) -0.024(3) 0.002(2) 0.002(3)
C11E 0.017(3) 0.017(3) 0.039(3) -0.008(2) 0.002(2) -0.002(2)
C12E 0.027(3) 0.018(3) 0.033(3) -0.015(2) -0.003(2) -0.002(2)
C13E 0.020(3) 0.016(3) 0.061(4) -0.013(3) -0.008(3) -0.003(2)
C14E 0.036(3) 0.009(3) 0.040(4) 0.002(2) 0.009(3) -0.006(2)
C15E 0.030(3) 0.021(3) 0.033(3) -0.008(2) -0.008(3) 0.004(2)
C16E 0.022(3) 0.027(3) 0.068(4) -0.020(3) 0.010(3) 0.002(2)
C17E 0.046(4) 0.046(4) 0.054(4) -0.035(3) -0.016(3) 0.007(3)
C18E 0.025(3) 0.027(4) 0.124(7) -0.021(4) -0.005(4) -0.008(3)
C19E 0.068(5) 0.030(4) 0.050(4) 0.015(3) 0.022(4) -0.001(3)
C20E 0.045(4) 0.030(3) 0.047(4) 0.001(3) -0.013(3) 0.003(3)
C21E 0.015(3) 0.025(3) 0.040(3) -0.006(2) 0.004(2) -0.004(2)
C22E 0.018(2) 0.021(2) 0.029(2) -0.0051(18) -0.0039(18) -0.0106(17)
C23E 0.016(3) 0.024(3) 0.041(3) 0.001(2) -0.014(2) -0.006(2)
C24E 0.044(4) 0.044(4) 0.040(3) -0.007(3) -0.019(3) -0.008(3)
Ti1F 0.0125(5) 0.0156(5) 0.0212(5) -0.0040(4) -0.0029(4) -0.0006(4)
C1F 0.035(6) 0.014(4) 0.028(5) -0.014(4) -0.014(3) 0.002(4)
C2F 0.034(6) 0.012(3) 0.017(4) -0.006(3) -0.005(4) -0.001(4)
C3F 0.024(3) 0.014(3) 0.036(7) 0.002(4) -0.009(4) -0.005(3)
C4F 0.027(6) 0.017(3) 0.021(3) -0.003(2) -0.012(3) -0.002(3)
C5F 0.027(4) 0.026(4) 0.036(6) -0.024(5) -0.011(5) -0.003(3)
C6F 0.062(8) 0.066(9) 0.063(8) -0.023(7) -0.040(6) -0.012(7)
C7F 0.101(11) 0.058(8) 0.044(7) -0.032(6) 0.030(7) -0.037(8)
C8F 0.053(4) 0.050(4) 0.061(4) -0.012(3) -0.003(3) -0.006(3)
C9F 0.074(10) 0.075(10) 0.034(7) -0.005(6) -0.020(6) 0.015(8)
C10F 0.053(8) 0.056(8) 0.101(11) 0.004(8) 0.037(8) -0.021(7)
C11F 0.025(4) 0.010(3) 0.044(6) -0.014(4) 0.010(5) -0.001(3)
C12F 0.022(7) 0.052(6) 0.028(4) -0.011(4) 0.007(4) -0.023(5)
C13F 0.011(3) 0.033(4) 0.022(4) -0.005(4) 0.004(4) -0.010(3)
C14F 0.029(4) 0.009(4) 0.020(4) -0.006(3) 0.009(3) -0.008(3)
C15F 0.027(4) 0.014(4) 0.024(4) 0.001(3) -0.009(3) 0.010(3)
C16F 0.049(4) 0.044(4) 0.054(4) -0.009(3) -0.002(3) -0.002(3)
C17F 0.089(11) 0.082(10) 0.052(8) -0.049(7) 0.009(7) -0.023(8)
C18F 0.030(6) 0.055(8) 0.063(8) 0.015(6) -0.013(5) -0.003(5)
C19F 0.026(5) 0.044(7) 0.065(8) -0.009(6) 0.022(5) -0.009(5)
C20F 0.053(4) 0.047(4) 0.047(4) -0.003(3) -0.007(3) -0.005(3)
C21F 0.024(3) 0.058(5) 0.048(4) -0.009(3) -0.019(3) 0.002(3)
C22F 0.040(3) 0.074(3) 0.059(3) -0.006(3) -0.003(2) 0.007(2)
C23F 0.025(4) 0.197(12) 0.056(5) -0.045(6) 0.008(4) 0.019(5)
C24F 0.048(5) 0.096(7) 0.051(5) -0.004(4) 0.017(4) 0.010(4)
C1G 0.035(6) 0.014(4) 0.028(5) -0.014(4) -0.014(3) 0.002(4)
C2G 0.034(6) 0.012(3) 0.017(4) -0.006(3) -0.005(4) -0.001(4)
C3G 0.024(3) 0.014(3) 0.036(7) 0.002(4) -0.009(4) -0.005(3)
C4G 0.027(6) 0.017(3) 0.021(3) -0.003(2) -0.012(3) -0.002(3)
C5G 0.027(4) 0.026(4) 0.036(6) -0.024(5) -0.011(5) -0.003(3)
C6G 0.128(19) 0.027(9) 0.039(10) -0.015(7) -0.039(11) 0.027(10)
C7G 0.048(10) 0.022(8) 0.046(9) -0.019(7) 0.023(7) -0.002(7)
C8G 0.030(4) 0.029(4) 0.035(4) -0.001(3) -0.007(3) -0.003(3)
C9G 0.065(12) 0.044(10) 0.030(8) 0.015(7) 0.016(8) 0.032(9)
C10G 0.038(4) 0.038(4) 0.046(4) -0.008(3) -0.006(3) -0.006(3)
C11G 0.025(4) 0.010(3) 0.044(6) -0.014(4) 0.010(5) -0.001(3)
C12G 0.022(7) 0.052(6) 0.028(4) -0.011(4) 0.007(4) -0.023(5)
C13G 0.011(3) 0.033(4) 0.022(4) -0.005(4) 0.004(4) -0.010(3)
C14G 0.029(4) 0.009(4) 0.020(4) -0.006(3) 0.009(3) -0.008(3)
C15G 0.027(4) 0.014(4) 0.024(4) 0.001(3) -0.009(3) 0.010(3)
C16G 0.15(2) 0.077(16) 0.041(12) -0.028(11) 0.029(13) 0.012(15)
C17G 0.056(11) 0.068(12) 0.035(9) 0.019(8) -0.030(8) -0.033(9)
C18G 0.042(5) 0.041(5) 0.048(5) -0.008(3) -0.006(3) -0.008(3)
C19G 0.042(4) 0.035(4) 0.038(4) -0.004(3) 0.000(3) -0.001(3)
C20G 0.029(8) 0.014(7) 0.051(9) 0.006(6) -0.004(6) 0.003(6)

loop_
_atom_type_symbol
_atom_type_description
_atom_type_scat_dispersion_real
_atom_type_scat_dispersion_imag
_atom_type_scat_source
C C 0.0033 0.0016 'International Tables Vol C Tables 4.2.6.8 and 6.1.1.4'
H H 0.0000 0.0000 'International Tables Vol C Tables 4.2.6.8 and 6.1.1.4'
Ti Ti 0.2776 0.4457 'International Tables Vol C Tables 4.2.6.8 and 6.1.1.4'

loop_
_geom_angle_atom_site_label_1
_geom_angle_atom_site_label_2
_geom_angle_atom_site_label_3
_geom_angle
C21A Ti1A C22A 34.6(2)
C21A Ti1A C12A 129.4(2)
C22A Ti1A C12A 106.2(2)
C21A Ti1A C14A 99.9(2)
C22A Ti1A C14A 110.0(2)
C12A Ti1A C14A 56.59(19)
C21A Ti1A C13A 133.3(2)
C22A Ti1A C13A 130.5(2)
C12A Ti1A C13A 33.93(19)
C14A Ti1A C13A 34.4(2)
C21A Ti1A C5A 109.8(2)
C22A Ti1A C5A 106.5(2)
C12A Ti1A C5A 113.19(19)
C14A Ti1A C5A 143.54(19)
C13A Ti1A C5A 115.83(19)
C21A Ti1A C4A 135.7(2)
C22A Ti1A C4A 139.5(2)
C12A Ti1A C4A 94.69(19)
C14A Ti1A C4A 110.48(18)
C13A Ti1A C4A 84.99(19)
C5A Ti1A C4A 33.12(18)
C21A Ti1A C2A 84.4(2)
C22A Ti1A C2A 110.90(18)
C12A Ti1A C2A 142.91(19)
C14A Ti1A C2A 109.09(17)
C13A Ti1A C2A 113.69(18)
C5A Ti1A C2A 55.44(17)
C4A Ti1A C2A 55.86(17)
C21A Ti1A C3A 116.3(2)
C22A Ti1A C3A 144.07(19)
C12A Ti1A C3A 109.57(19)
C14A Ti1A C3A 92.73(18)
C13A Ti1A C3A 83.61(18)
C5A Ti1A C3A 55.59(17)
C4A Ti1A C3A 34.12(17)
C2A Ti1A C3A 33.41(16)
C21A Ti1A C15A 80.0(2)
C22A Ti1A C15A 78.6(2)
C12A Ti1A C15A 55.81(19)
C14A Ti1A C15A 33.13(18)
C13A Ti1A C15A 55.7(2)
C5A Ti1A C15A 169.00(19)
C4A Ti1A C15A 140.47(19)
C2A Ti1A C15A 132.58(17)
C3A Ti1A C15A 125.39(18)
C21A Ti1A C1A 81.2(2)
C22A Ti1A C1A 92.27(19)
C12A Ti1A C1A 146.12(19)
C14A Ti1A C1A 142.35(18)
C13A Ti1A C1A 137.20(19)
C5A Ti1A C1A 33.06(17)
C4A Ti1A C1A 55.01(17)
C2A Ti1A C1A 33.27(16)
C3A Ti1A C1A 55.13(17)
C15A Ti1A C1A 157.91(18)
C21A Ti1A C11A 96.3(2)
C22A Ti1A C11A 76.5(2)
C12A Ti1A C11A 33.10(19)
C14A Ti1A C11A 55.32(18)
C13A Ti1A C11A 55.19(19)
C5A Ti1A C11A 137.26(18)
C4A Ti1A C11A 127.42(18)
C2A Ti1A C11A 164.34(17)
C3A Ti1A C11A 138.75(18)
C15A Ti1A C11A 33.37(17)
C1A Ti1A C11A 162.31(18)
C5A C1A C2A 108.1(4)
C5A C1A C6A 126.3(5)
C2A C1A C6A 124.5(5)
C5A C1A Ti1A 71.9(3)
C2A C1A Ti1A 72.4(3)
C6A C1A Ti1A 130.6(4)
C1A C2A C3A 108.0(4)
C1A C2A C7A 126.1(5)
C3A C2A C7A 125.2(5)
C1A C2A Ti1A 74.3(3)
C3A C2A Ti1A 73.5(3)
C7A C2A Ti1A 125.6(3)
C2A C3A C4A 107.1(4)
C2A C3A C8A 123.3(5)
C4A C3A C8A 127.6(5)
C2A C3A Ti1A 73.0(3)
C4A C3A Ti1A 72.3(3)
C8A C3A Ti1A 132.6(4)
C5A C4A C3A 107.6(4)
C5A C4A C9A 124.2(5)
C3A C4A C9A 127.1(5)
C5A C4A Ti1A 73.3(3)
C3A C4A Ti1A 73.6(3)
C9A C4A Ti1A 128.3(4)
C4A C5A C1A 109.1(4)
C4A C5A C10A 123.8(5)
C1A C5A C10A 126.3(5)
C4A C5A Ti1A 73.6(3)
C1A C5A Ti1A 75.0(3)
C10A C5A Ti1A 125.9(4)
C1A C6A H6A1 109.5
C1A C6A H6A2 109.5
H6A1 C6A H6A2 109.5
C1A C6A H6A3 109.5
H6A1 C6A H6A3 109.5
H6A2 C6A H6A3 109.5
C2A C7A H7A1 109.5
C2A C7A H7A2 109.5
H7A1 C7A H7A2 109.5
C2A C7A H7A3 109.5
H7A1 C7A H7A3 109.5
H7A2 C7A H7A3 109.5
C3A C8A H8A1 109.5
C3A C8A H8A2 109.5
H8A1 C8A H8A2 109.5
C3A C8A H8A3 109.5
H8A1 C8A H8A3 109.5
H8A2 C8A H8A3 109.5
C4A C9A H9A1 109.5
C4A C9A H9A2 109.5
H9A1 C9A H9A2 109.5
C4A C9A H9A3 109.5
H9A1 C9A H9A3 109.5
H9A2 C9A H9A3 109.5
C5A C10A H10A 109.5
C5A C10A H10B 109.5
H10A C10A H10B 109.5
C5A C10A H10C 109.5
H10A C10A H10C 109.5
H10B C10A H10C 109.5
C12A C11A C15A 108.1(5)
C12A C11A C16A 125.9(5)
C15A C11A C16A 124.8(5)
C12A C11A Ti1A 70.3(3)
C15A C11A Ti1A 72.5(3)
C16A C11A Ti1A 132.8(4)
C11A C12A C13A 108.3(5)
C11A C12A C17A 123.6(6)
C13A C12A C17A 127.3(6)
C11A C12A Ti1A 76.6(3)
C13A C12A Ti1A 73.5(3)
C17A C12A Ti1A 123.9(4)
C12A C13A C14A 107.4(5)
C12A C13A C18A 125.4(6)
C14A C13A C18A 124.4(6)
C12A C13A Ti1A 72.6(3)
C14A C13A Ti1A 72.7(3)
C18A C13A Ti1A 135.0(4)
C15A C14A C13A 108.0(5)
C15A C14A C19A 125.5(5)
C13A C14A C19A 126.1(5)
C15A C14A Ti1A 75.4(3)
C13A C14A Ti1A 72.9(3)
C19A C14A Ti1A 123.4(4)
C14A C15A C11A 108.0(5)
C14A C15A C20A 124.7(5)
C11A C15A C20A 126.4(5)
C14A C15A Ti1A 71.5(3)
C11A C15A Ti1A 74.1(3)
C20A C15A Ti1A 128.4(4)
C11A C16A H16A 109.5
C11A C16A H16B 109.5
H16A C16A H16B 109.5
C11A C16A H16C 109.5
H16A C16A H16C 109.5
H16B C16A H16C 109.5
C12A C17A H17A 109.5
C12A C17A H17B 109.5
H17A C17A H17B 109.5
C12A C17A H17C 109.5
H17A C17A H17C 109.5
H17B C17A H17C 109.5
C13A C18A H18A 109.5
C13A C18A H18B 109.5
H18A C18A H18B 109.5
C13A C18A H18C 109.5
H18A C18A H18C 109.5
H18B C18A H18C 109.5
C14A C19A H19A 109.5
C14A C19A H19B 109.5
H19A C19A H19B 109.5
C14A C19A H19C 109.5
H19A C19A H19C 109.5
H19B C19A H19C 109.5
C15A C20A H20A 109.5
C15A C20A H20B 109.5
H20A C20A H20B 109.5
C15A C20A H20C 109.5
H20A C20A H20C 109.5
H20B C20A H20C 109.5
C22A C21A Ti1A 75.4(3)
C22A C21A H21A 120.0
Ti1A C21A H21A 74.2
C22A C21A H21B 120.0
Ti1A C21A H21B 121.6
H21A C21A H21B 120.0
C23A C22A C21A 125.9(6)
C23A C22A Ti1A 80.7(3)
C21A C22A Ti1A 70.0(3)
C23A C22A H22A 117.0
C21A C22A H22A 117.0
Ti1A C22A H22A 123.6
C22A C23A C24A 124.6(6)
C22A C23A Ti1A 67.1(3)
C24A C23A Ti1A 128.8(4)
C22A C23A H23A 117.7
C24A C23A H23A 117.7
Ti1A C23A H23A 75.2
C23A C24A H24A 108.8
C23A C24A H24B 109.9
H24A C24A H24B 109.5
C23A C24A H24C 109.7
H24A C24A H24C 109.5
H24B C24A H24C 109.5
C21B Ti1B C22B 34.6(2)
C21B Ti1B C4B 131.4(2)
C22B Ti1B C4B 108.8(2)
C21B Ti1B C3B 131.7(2)
C22B Ti1B C3B 130.8(2)
C4B Ti1B C3B 34.0(2)
C21B Ti1B C2B 98.3(2)
C22B Ti1B C2B 108.6(2)
C4B Ti1B C2B 56.7(2)
C3B Ti1B C2B 33.9(2)
C21B Ti1B C12B 111.4(2)
C22B Ti1B C12B 107.2(2)
C4B Ti1B C12B 110.6(2)
C3B Ti1B C12B 115.6(2)
C2B Ti1B C12B 144.2(2)
C21B Ti1B C13B 135.4(2)
C22B Ti1B C13B 140.6(2)
C4B Ti1B C13B 93.1(2)
C3B Ti1B C13B 85.03(19)
C2B Ti1B C13B 110.8(2)
C12B Ti1B C13B 33.37(19)
C21B Ti1B C15B 83.1(2)
C22B Ti1B C15B 109.0(2)
C4B Ti1B C15B 142.2(2)
C3B Ti1B C15B 114.4(2)
C2B Ti1B C15B 111.0(2)
C12B Ti1B C15B 55.94(18)
C13B Ti1B C15B 55.59(18)
C21B Ti1B C14B 114.4(2)
C22B Ti1B C14B 142.3(2)
C4B Ti1B C14B 108.8(2)
C3B Ti1B C14B 84.11(19)
C2B Ti1B C14B 93.95(19)
C12B Ti1B C14B 56.12(17)
C13B Ti1B C14B 33.92(18)
C15B Ti1B C14B 33.42(19)
C21B Ti1B C11B 81.45(19)
C22B Ti1B C11B 91.45(19)
C4B Ti1B C11B 144.17(19)
C3B Ti1B C11B 137.75(18)
C2B Ti1B C11B 144.2(2)
C12B Ti1B C11B 33.65(19)
C13B Ti1B C11B 55.16(18)
C15B Ti1B C11B 33.28(18)
C14B Ti1B C11B 55.37(17)
C21B Ti1B C5B 97.5(2)
C22B Ti1B C5B 77.4(2)
C4B Ti1B C5B 34.0(2)
C3B Ti1B C5B 55.68(19)
C2B Ti1B C5B 55.8(2)
C12B Ti1B C5B 134.4(2)
C13B Ti1B C5B 126.6(2)
C15B Ti1B C5B 166.75(19)
C14B Ti1B C5B 139.59(19)
C11B Ti1B C5B 159.97(19)
C21B Ti1B C1B 80.1(2)
C22B Ti1B C1B 77.76(19)
C4B Ti1B C1B 55.85(19)
C3B Ti1B C1B 55.29(18)
C2B Ti1B C1B 33.43(19)
C12B Ti1B C1B 166.3(2)
C13B Ti1B C1B 140.28(19)
C15B Ti1B C1B 135.39(19)
C14B Ti1B C1B 127.09(18)
C11B Ti1B C1B 159.97(18)
C5B Ti1B C1B 33.0(2)
C5B C1B C2B 108.8(5)
C5B C1B C6B 125.7(6)
C2B C1B C6B 124.7(6)
C5B C1B Ti1B 73.5(3)
C2B C1B Ti1B 70.9(3)
C6B C1B Ti1B 129.5(4)
C3B C2B C1B 107.3(5)
C3B C2B C7B 127.4(6)
C1B C2B C7B 124.8(6)
C3B C2B Ti1B 72.8(3)
C1B C2B Ti1B 75.7(3)
C7B C2B Ti1B 123.4(4)
C4B C3B C2B 109.0(5)
C4B C3B C8B 124.4(6)
C2B C3B C8B 123.9(6)
C4B C3B Ti1B 72.7(3)
C2B C3B Ti1B 73.3(3)
C8B C3B Ti1B 135.1(4)
C3B C4B C5B 107.3(5)
C3B C4B C9B 127.5(6)
C5B C4B C9B 123.8(6)
C3B C4B Ti1B 73.4(3)
C5B C4B Ti1B 76.0(3)
C9B C4B Ti1B 126.6(4)
C1B C5B C4B 107.3(5)
C1B C5B C10B 125.2(6)
C4B C5B C10B 125.8(6)
C1B C5B Ti1B 73.5(3)
C4B C5B Ti1B 70.0(3)
C10B C5B Ti1B 133.3(4)
C1B C6B H6B1 109.5
C1B C6B H6B2 109.5
H6B1 C6B H6B2 109.5
C1B C6B H6B3 109.5
H6B1 C6B H6B3 109.5
H6B2 C6B H6B3 109.5
C2B C7B H7B1 109.5
C2B C7B H7B2 109.5
H7B1 C7B H7B2 109.5
C2B C7B H7B3 109.5
H7B1 C7B H7B3 109.5
H7B2 C7B H7B3 109.5
C3B C8B H8B1 109.5
C3B C8B H8B2 109.5
H8B1 C8B H8B2 109.5
C3B C8B H8B3 109.5
H8B1 C8B H8B3 109.5
H8B2 C8B H8B3 109.5
C4B C9B H9B1 109.5
C4B C9B H9B2 109.5
H9B1 C9B H9B2 109.5
C4B C9B H9B3 109.5
H9B1 C9B H9B3 109.5
H9B2 C9B H9B3 109.5
C5B C10B H10D 109.5
C5B C10B H10E 109.5
H10D C10B H10E 109.5
C5B C10B H10F 109.5
H10D C10B H10F 109.5
H10E C10B H10F 109.5
C15B C11B C12B 107.8(5)
C15B C11B C16B 124.4(5)
C12B C11B C16B 127.2(5)
C15B C11B Ti1B 72.2(3)
C12B C11B Ti1B 71.4(3)
C16B C11B Ti1B 129.5(4)
C13B C12B C11B 107.7(5)
C13B C12B C17B 126.2(6)
C11B C12B C17B 124.8(6)
C13B C12B Ti1B 73.7(3)
C11B C12B Ti1B 75.0(3)
C17B C12B Ti1B 127.3(4)
C12B C13B C14B 109.0(5)
C12B C13B C18B 122.3(5)
C14B C13B C18B 127.5(5)
C12B C13B Ti1B 73.0(3)
C14B C13B Ti1B 74.0(3)
C18B C13B Ti1B 129.3(4)
C15B C14B C13B 106.6(5)
C15B C14B C19B 124.8(5)
C13B C14B C19B 127.0(5)
C15B C14B Ti1B 72.7(3)
C13B C14B Ti1B 72.1(3)
C19B C14B Ti1B 131.6(4)
C11B C15B C14B 108.8(4)
C11B C15B C20B 126.4(6)
C14B C15B C20B 123.9(5)
C11B C15B Ti1B 74.5(3)
C14B C15B Ti1B 73.9(3)
C20B C15B Ti1B 126.1(4)
C11B C16B H16D 109.5
C11B C16B H16E 109.5
H16D C16B H16E 109.5
C11B C16B H16F 109.5
H16D C16B H16F 109.5
H16E C16B H16F 109.5
C12B C17B H17D 109.5
C12B C17B H17E 109.5
H17D C17B H17E 109.5
C12B C17B H17F 109.5
H17D C17B H17F 109.5
H17E C17B H17F 109.5
C13B C18B H18D 109.5
C13B C18B H18E 109.5
H18D C18B H18E 109.5
C13B C18B H18F 109.5
H18D C18B H18F 109.5
H18E C18B H18F 109.5
C14B C19B H19D 109.5
C14B C19B H19E 109.5
H19D C19B H19E 109.5
C14B C19B H19F 109.5
H19D C19B H19F 109.5
H19E C19B H19F 109.5
C15B C20B H20D 109.5
C15B C20B H20E 109.5
H20D C20B H20E 109.5
C15B C20B H20F 109.5
H20D C20B H20F 109.5
H20E C20B H20F 109.5
C22B C21B Ti1B 74.6(3)
C22B C21B H21C 120.0
Ti1B C21B H21C 73.7
C22B C21B H21D 120.0
Ti1B C21B H21D 123.1
H21C C21B H21D 120.0
C23B C22B C21B 127.6(6)
C23B C22B Ti1B 80.1(3)
C21B C22B Ti1B 70.9(3)
C23B C22B H22B 116.2
C21B C22B H22B 116.2
Ti1B C22B H22B 124.4
C22B C23B C24B 126.6(6)
C22B C23B Ti1B 67.4(3)
C24B C23B Ti1B 128.7(4)
C22B C23B H23B 116.7
C24B C23B H23B 116.7
Ti1B C23B H23B 74.4
C23B C24B H24G 109.5
C23B C24B H24H 109.5
H24G C24B H24H 109.5
C23B C24B H24I 109.5
H24G C24B H24I 109.5
H24H C24B H24I 109.5
C21C Ti1C C22C 34.0(2)
C21C Ti1C C14C 99.8(2)
C22C Ti1C C14C 111.5(2)
C21C Ti1C C12C 128.8(2)
C22C Ti1C C12C 106.8(2)
C14C Ti1C C12C 57.4(2)
C21C Ti1C C13C 133.0(2)
C22C Ti1C C13C 131.38(19)
C14C Ti1C C13C 34.4(2)
C12C Ti1C C13C 34.1(2)
C21C Ti1C C5C 85.9(2)
C22C Ti1C C5C 111.49(19)
C14C Ti1C C5C 106.68(19)
C12C Ti1C C5C 141.71(19)
C13C Ti1C C5C 112.13(18)
C21C Ti1C C3C 135.8(2)
C22C Ti1C C3C 137.1(2)
C14C Ti1C C3C 111.4(2)
C12C Ti1C C3C 94.86(18)
C13C Ti1C C3C 86.15(18)
C5C Ti1C C3C 56.20(16)
C21C Ti1C C2C 108.1(2)
C22C Ti1C C2C 103.59(19)
C14C Ti1C C2C 144.9(2)
C12C Ti1C C2C 114.71(19)
C13C Ti1C C2C 118.06(19)
C5C Ti1C C2C 56.06(16)
C3C Ti1C C2C 33.69(18)
C21C Ti1C C4C 118.8(2)
C22C Ti1C C4C 144.69(19)
C14C Ti1C C4C 91.99(19)
C12C Ti1C C4C 108.07(19)
C13C Ti1C C4C 82.65(18)
C5C Ti1C C4C 33.92(17)
C3C Ti1C C4C 33.88(17)
C2C Ti1C C4C 56.09(17)
C21C Ti1C C15C 79.5(2)
C22C Ti1C C15C 79.40(19)
C14C Ti1C C15C 34.00(19)
C12C Ti1C C15C 55.96(19)
C13C Ti1C C15C 55.70(18)
C5C Ti1C C15C 131.54(18)
C3C Ti1C C15C 141.75(19)
C2C Ti1C C15C 170.55(18)
C4C Ti1C C15C 125.75(18)
C21C Ti1C C1C 80.33(19)
C22C Ti1C C1C 90.83(18)
C14C Ti1C C1C 140.43(19)
C12C Ti1C C1C 147.72(19)
C13C Ti1C C1C 137.79(18)
C5C Ti1C C1C 33.78(17)
C3C Ti1C C1C 55.62(17)
C2C Ti1C C1C 33.32(17)
C4C Ti1C C1C 55.89(17)
C15C Ti1C C1C 156.12(18)
C21C Ti1C C23C 60.5(2)
C22C Ti1C C23C 31.08(19)
C14C Ti1C C23C 135.3(2)
C12C Ti1C C23C 101.8(2)
C13C Ti1C C23C 135.6(2)
C5C Ti1C C23C 110.83(19)
C3C Ti1C C23C 109.2(2)
C2C Ti1C C23C 78.3(2)
C4C Ti1C C23C 132.6(2)
C15C Ti1C C23C 101.4(2)
C1C Ti1C C23C 79.38(19)
C2C C1C C5C 107.8(4)
C2C C1C C6C 125.8(5)
C5C C1C C6C 125.4(5)
C2C C1C Ti1C 72.4(3)
C5C C1C Ti1C 71.4(3)
C6C C1C Ti1C 130.6(4)
C1C C2C C3C 108.4(4)
C1C C2C C7C 126.4(5)
C3C C2C C7C 124.4(5)
C1C C2C Ti1C 74.3(3)
C3C C2C Ti1C 73.0(3)
C7C C2C Ti1C 126.7(3)
C2C C3C C4C 108.2(4)
C2C C3C C8C 123.6(5)
C4C C3C C8C 126.8(5)
C2C C3C Ti1C 73.3(3)
C4C C3C Ti1C 73.4(3)
C8C C3C Ti1C 129.6(4)
C5C C4C C3C 107.2(4)
C5C C4C C9C 123.7(5)
C3C C4C C9C 127.2(5)
C5C C4C Ti1C 72.1(3)
C3C C4C Ti1C 72.7(3)
C9C C4C Ti1C 132.8(4)
C1C C5C C4C 108.3(4)
C1C C5C C10C 126.9(5)
C4C C5C C10C 124.2(5)
C1C C5C Ti1C 74.8(3)
C4C C5C Ti1C 74.0(3)
C10C C5C Ti1C 124.4(4)
C1C C6C H6C1 109.5
C1C C6C H6C2 109.5
H6C1 C6C H6C2 109.5
C1C C6C H6C3 109.5
H6C1 C6C H6C3 109.5
H6C2 C6C H6C3 109.5
C2C C7C H7C1 109.5
C2C C7C H7C2 109.5
H7C1 C7C H7C2 109.5
C2C C7C H7C3 109.5
H7C1 C7C H7C3 109.5
H7C2 C7C H7C3 109.5
C3C C8C H8C1 109.5
C3C C8C H8C2 109.5
H8C1 C8C H8C2 109.5
C3C C8C H8C3 109.5
H8C1 C8C H8C3 109.5
H8C2 C8C H8C3 109.5
C4C C9C H9C1 109.5
C4C C9C H9C2 109.5
H9C1 C9C H9C2 109.5
C4C C9C H9C3 109.5
H9C1 C9C H9C3 109.5
H9C2 C9C H9C3 109.5
C5C C10C H10G 109.5
C5C C10C H10H 109.5
H10G C10C H10H 109.5
C5C C10C H10I 109.5
H10G C10C H10I 109.5
H10H C10C H10I 109.5
C15C C11C C12C 108.4(5)
C15C C11C C16C 125.4(5)
C12C C11C C16C 125.0(5)
C15C C11C Ti1C 72.1(3)
C12C C11C Ti1C 70.1(3)
C16C C11C Ti1C 133.2(4)
C11C C12C C13C 107.1(5)
C11C C12C C17C 124.7(6)
C13C C12C C17C 127.1(6)
C11C C12C Ti1C 76.3(3)
C13C C12C Ti1C 73.1(3)
C17C C12C Ti1C 126.1(4)
C12C C13C C14C 108.8(5)
C12C C13C C18C 123.1(6)
C14C C13C C18C 125.9(6)
C12C C13C Ti1C 72.8(3)
C14C C13C Ti1C 72.1(3)
C18C C13C Ti1C 134.4(4)
C15C C14C C13C 106.4(5)
C15C C14C C19C 125.4(6)
C13C C14C C19C 127.4(6)
C15C C14C Ti1C 75.2(3)
C13C C14C Ti1C 73.5(3)
C19C C14C Ti1C 124.7(4)
C11C C15C C14C 109.0(5)
C11C C15C C20C 126.3(5)
C14C C15C C20C 123.9(5)
C11C C15C Ti1C 75.0(3)
C14C C15C Ti1C 70.8(3)
C20C C15C Ti1C 128.4(4)
C11C C16C H16G 109.5
C11C C16C H16H 109.5
H16G C16C H16H 109.5
C11C C16C H16I 109.5
H16G C16C H16I 109.5
H16H C16C H16I 109.5
C12C C17C H17G 109.5
C12C C17C H17H 109.5
H17G C17C H17H 109.5
C12C C17C H17I 109.5
H17G C17C H17I 109.5
H17H C17C H17I 109.5
C13C C18C H18G 109.5
C13C C18C H18H 109.5
H18G C18C H18H 109.5
C13C C18C H18I 109.5
H18G C18C H18I 109.5
H18H C18C H18I 109.5
C14C C19C H19G 109.5
C14C C19C H19H 109.5
H19G C19C H19H 109.5
C14C C19C H19I 109.5
H19G C19C H19I 109.5
H19H C19C H19I 109.5
C15C C20C H20G 109.5
C15C C20C H20H 109.5
H20G C20C H20H 109.5
C15C C20C H20I 109.5
H20G C20C H20I 109.5
H20H C20C H20I 109.5
C22C C21C Ti1C 74.8(3)
C22C C21C H21E 120.0
Ti1C C21C H21E 71.9
C22C C21C H21F 120.0
Ti1C C21C H21F 124.9
H21E C21C H21F 120.0
C23C C22C C21C 130.2(6)
C23C C22C Ti1C 80.0(4)
C21C C22C Ti1C 71.2(3)
C23C C22C H22C 114.9
C21C C22C H22C 114.9
Ti1C C22C H22C 126.1
C22C C23C C24C 127.3(6)
C22C C23C Ti1C 68.9(4)
C24C C23C Ti1C 126.3(4)
C22C C23C H23C 116.3
C24C C23C H23C 116.3
Ti1C C23C H23C 74.9
C23C C24C H24P 109.5
C23C C24C H24R 109.5
H24P C24C H24R 109.5
C23C C24C H24S 109.5
H24P C24C H24S 109.5
H24R C24C H24S 109.5
C21D Ti1D C4D 131.3(2)
C21D Ti1D C22D 34.9(2)
C4D Ti1D C22D 131.0(2)
C21D Ti1D C5D 96.4(2)
C4D Ti1D C5D 35.7(2)
C22D Ti1D C5D 108.8(2)
C21D Ti1D C3D 128.2(2)
C4D Ti1D C3D 33.5(2)
C22D Ti1D C3D 107.1(3)
C5D Ti1D C3D 56.86(19)
C21D Ti1D C15D 86.3(2)
C4D Ti1D C15D 111.7(2)
C22D Ti1D C15D 112.1(2)
C5D Ti1D C15D 107.6(2)
C3D Ti1D C15D 140.8(2)
C21D Ti1D C13D 136.0(2)
C4D Ti1D C13D 86.6(2)
C22D Ti1D C13D 137.5(2)
C5D Ti1D C13D 113.7(2)
C3D Ti1D C13D 95.6(2)
C15D Ti1D C13D 55.17(19)
C21D Ti1D C12D 109.7(2)
C4D Ti1D C12D 117.8(2)
C22D Ti1D C12D 104.7(2)
C5D Ti1D C12D 146.4(2)
C3D Ti1D C12D 115.2(2)
C15D Ti1D C12D 55.5(2)
C13D Ti1D C12D 32.9(2)
C21D Ti1D C14D 118.2(2)
C4D Ti1D C14D 83.5(2)
C22D Ti1D C14D 144.1(2)
C5D Ti1D C14D 94.8(2)
C3D Ti1D C14D 108.4(2)
C15D Ti1D C14D 32.8(2)
C13D Ti1D C14D 33.0(2)
C12D Ti1D C14D 54.6(2)
C21D Ti1D C11D 81.0(2)
C4D Ti1D C11D 137.8(2)
C22D Ti1D C11D 91.2(2)
C5D Ti1D C11D 141.0(2)
C3D Ti1D C11D 148.6(2)
C15D Ti1D C11D 33.6(2)
C13D Ti1D C11D 55.32(19)
C12D Ti1D C11D 33.7(2)
C14D Ti1D C11D 54.83(19)
C21D Ti1D C1D 78.4(2)
C4D Ti1D C1D 55.8(2)
C22D Ti1D C1D 78.4(2)
C5D Ti1D C1D 32.9(2)
C3D Ti1D C1D 54.9(2)
C15D Ti1D C1D 132.7(2)
C13D Ti1D C1D 142.3(2)
C12D Ti1D C1D 169.9(2)
C14D Ti1D C1D 127.6(2)
C11D Ti1D C1D 156.3(2)
C21D Ti1D C23D 61.4(2)
C4D Ti1D C23D 135.9(2)
C22D Ti1D C23D 31.0(2)
C5D Ti1D C23D 133.0(2)
C3D Ti1D C23D 102.8(2)
C15D Ti1D C23D 111.1(2)
C13D Ti1D C23D 109.8(2)
C12D Ti1D C23D 79.4(2)
C14D Ti1D C23D 132.0(2)
C11D Ti1D C23D 79.7(2)
C1D Ti1D C23D 100.2(2)
C5D C1D C2D 109.2(5)
C5D C1D C6D 123.7(6)
C2D C1D C6D 126.2(6)
C5D C1D Ti1D 70.6(3)
C2D C1D Ti1D 74.3(3)
C6D C1D Ti1D 129.8(4)
C3D C2D C1D 108.5(5)
C3D C2D C7D 125.8(6)
C1D C2D C7D 124.3(6)
C3D C2D Ti1D 70.9(3)
C1D C2D Ti1D 72.8(3)
C7D C2D Ti1D 132.6(4)
C2D C3D C4D 109.0(5)
C2D C3D C8D 125.6(7)
C4D C3D C8D 124.8(7)
C2D C3D Ti1D 76.6(3)
C4D C3D Ti1D 71.6(3)
C8D C3D Ti1D 125.1(4)
C3D C4D C5D 107.4(5)
C3D C4D C9D 125.9(7)
C5D C4D C9D 123.6(6)
C3D C4D Ti1D 74.9(3)
C5D C4D Ti1D 72.9(3)
C9D C4D Ti1D 133.6(5)
C1D C5D C4D 105.9(5)
C1D C5D C10D 125.9(6)
C4D C5D C10D 127.7(6)
C1D C5D Ti1D 76.5(3)
C4D C5D Ti1D 71.4(3)
C10D C5D Ti1D 122.9(4)
C1D C6D H6D1 109.5
C1D C6D H6D2 109.5
H6D1 C6D H6D2 109.5
C1D C6D H6D3 109.5
H6D1 C6D H6D3 109.5
H6D2 C6D H6D3 109.5
C2D C7D H7D1 109.5
C2D C7D H7D2 109.5
H7D1 C7D H7D2 109.5
C2D C7D H7D3 109.5
H7D1 C7D H7D3 109.5
H7D2 C7D H7D3 109.5
C3D C8D H8D1 109.5
C3D C8D H8D2 109.5
H8D1 C8D H8D2 109.5
C3D C8D H8D3 109.5
H8D1 C8D H8D3 109.5
H8D2 C8D H8D3 109.5
C4D C9D H9D1 109.5
C4D C9D H9D2 109.5
H9D1 C9D H9D2 109.5
C4D C9D H9D3 109.5
H9D1 C9D H9D3 109.5
H9D2 C9D H9D3 109.5
C5D C10D H10J 109.5
C5D C10D H10K 109.5
H10J C10D H10K 109.5
C5D C10D H10L 109.5
H10J C10D H10L 109.5
H10K C10D H10L 109.5
C15D C11D C12D 106.4(5)
C15D C11D C16D 126.3(6)
C12D C11D C16D 126.2(6)
C15D C11D Ti1D 71.6(3)
C12D C11D Ti1D 73.1(3)
C16D C11D Ti1D 129.8(4)
C13D C12D C11D 108.1(5)
C13D C12D C17D 124.8(6)
C11D C12D C17D 126.5(6)
C13D C12D Ti1D 73.3(3)
C11D C12D Ti1D 73.2(3)
C17D C12D Ti1D 125.9(4)
C12D C13D C14D 108.0(5)
C12D C13D C18D 123.1(6)
C14D C13D C18D 127.4(6)
C12D C13D Ti1D 73.7(3)
C14D C13D Ti1D 73.9(3)
C18D C13D Ti1D 129.2(4)
C15D C14D C13D 108.7(5)
C15D C14D C19D 122.3(6)
C13D C14D C19D 127.6(6)
C15D C14D Ti1D 71.8(3)
C13D C14D Ti1D 73.1(3)
C19D C14D Ti1D 131.9(4)
C14D C15D C11D 108.7(5)
C14D C15D C20D 125.2(6)
C11D C15D C20D 125.4(6)
C14D C15D Ti1D 75.4(3)
C11D C15D Ti1D 74.9(3)
C20D C15D Ti1D 123.6(4)
C11D C16D H16J 109.5
C11D C16D H16K 109.5
H16J C16D H16K 109.5
C11D C16D H16L 109.5
H16J C16D H16L 109.5
H16K C16D H16L 109.5
C12D C17D H17J 109.5
C12D C17D H17K 109.5
H17J C17D H17K 109.5
C12D C17D H17L 109.5
H17J C17D H17L 109.5
H17K C17D H17L 109.5
C13D C18D H18J 109.5
C13D C18D H18K 109.5
H18J C18D H18K 109.5
C13D C18D H18L 109.5
H18J C18D H18L 109.5
H18K C18D H18L 109.5
C14D C19D H19J 109.5
C14D C19D H19K 109.5
H19J C19D H19K 109.5
C14D C19D H19L 109.5
H19J C19D H19L 109.5
H19K C19D H19L 109.5
C15D C20D H20J 109.5
C15D C20D H20K 109.5
H20J C20D H20K 109.5
C15D C20D H20L 109.5
H20J C20D H20L 109.5
H20K C20D H20L 109.5
C22D C21D Ti1D 74.9(3)
C22D C21D H21G 120.0
Ti1D C21D H21G 70.0
C22D C21D H21H 120.0
Ti1D C21D H21H 127.1
H21G C21D H21H 120.0
C23D C22D C21D 129.9(6)
C23D C22D Ti1D 79.0(4)
C21D C22D Ti1D 70.3(3)
C23D C22D H22D 115.0
C21D C22D H22D 115.0
Ti1D C22D H22D 128.7
C22D C23D C24D 129.3(7)
C22D C23D Ti1D 70.1(3)
C24D C23D Ti1D 129.9(4)
C22D C23D H23D 115.3
C24D C23D H23D 115.3
Ti1D C23D H23D 69.4
C23D C24D H24J 109.5
C23D C24D H24K 109.5
H24J C24D H24K 109.5
C23D C24D H24L 109.5
H24J C24D H24L 109.5
H24K C24D H24L 109.5
C21E Ti1E C22E 33.87(18)
C21E Ti1E C13E 133.2(2)
C22E Ti1E C13E 131.8(2)
C21E Ti1E C12E 99.6(2)
C22E Ti1E C12E 111.4(2)
C13E Ti1E C12E 34.8(2)
C21E Ti1E C14E 128.1(2)
C22E Ti1E C14E 107.0(2)
C13E Ti1E C14E 33.4(2)
C12E Ti1E C14E 56.4(2)
C21E Ti1E C2E 85.79(19)
C22E Ti1E C2E 111.45(18)
C13E Ti1E C2E 111.6(2)
C12E Ti1E C2E 105.96(19)
C14E Ti1E C2E 141.5(2)
C21E Ti1E C4E 134.74(19)
C22E Ti1E C4E 136.31(19)
C13E Ti1E C4E 86.86(19)
C12E Ti1E C4E 112.3(2)
C14E Ti1E C4E 96.7(2)
C2E Ti1E C4E 55.66(18)
C21E Ti1E C3E 118.5(2)
C22E Ti1E C3E 144.06(19)
C13E Ti1E C3E 82.94(19)
C12E Ti1E C3E 92.39(19)
C14E Ti1E C3E 108.6(2)
C2E Ti1E C3E 33.48(18)
C4E Ti1E C3E 33.50(19)
C21E Ti1E C5E 107.59(18)
C22E Ti1E C5E 103.28(18)
C13E Ti1E C5E 118.27(19)
C12E Ti1E C5E 145.14(19)
C14E Ti1E C5E 116.49(19)
C2E Ti1E C5E 56.12(17)
C4E Ti1E C5E 33.18(17)
C3E Ti1E C5E 55.62(17)
C21E Ti1E C1E 79.66(19)
C22E Ti1E C1E 90.61(18)
C13E Ti1E C1E 137.62(19)
C12E Ti1E C1E 139.35(19)
C14E Ti1E C1E 149.77(19)
C2E Ti1E C1E 33.48(17)
C4E Ti1E C1E 55.17(17)
C3E Ti1E C1E 55.23(17)
C5E Ti1E C1E 33.77(17)
C21E Ti1E C11E 79.72(19)
C22E Ti1E C11E 79.93(18)
C13E Ti1E C11E 55.61(19)
C12E Ti1E C11E 33.54(19)
C14E Ti1E C11E 54.76(19)
C2E Ti1E C11E 130.67(18)
C4E Ti1E C11E 142.31(18)
C3E Ti1E C11E 125.71(19)
C5E Ti1E C11E 171.19(18)
C1E Ti1E C11E 155.04(18)
C21E Ti1E C15E 95.0(2)
C22E Ti1E C15E 77.35(19)
C13E Ti1E C15E 55.4(2)
C12E Ti1E C15E 55.6(2)
C14E Ti1E C15E 33.2(2)
C2E Ti1E C15E 161.51(18)
C4E Ti1E C15E 129.3(2)
C3E Ti1E C15E 138.22(19)
C5E Ti1E C15E 139.66(19)
C1E Ti1E C15E 164.51(18)
C11E Ti1E C15E 32.49(18)
C2E C1E C5E 108.1(4)
C2E C1E C6E 125.8(5)
C5E C1E C6E 124.7(5)
C2E C1E Ti1E 71.9(3)
C5E C1E Ti1E 72.9(3)
C6E C1E Ti1E 131.1(4)
C3E C2E C1E 107.9(5)
C3E C2E C7E 125.7(5)
C1E C2E C7E 125.7(5)
C3E C2E Ti1E 73.8(3)
C1E C2E Ti1E 74.6(3)
C7E C2E Ti1E 125.1(4)
C2E C3E C4E 107.8(5)
C2E C3E C8E 122.1(5)
C4E C3E C8E 127.6(5)
C2E C3E Ti1E 72.7(3)
C4E C3E Ti1E 72.9(3)
C8E C3E Ti1E 133.8(4)
C5E C4E C3E 109.3(5)
C5E C4E C9E 122.3(5)
C3E C4E C9E 127.3(5)
C5E C4E Ti1E 74.3(3)
C3E C4E Ti1E 73.6(3)
C9E C4E Ti1E 128.0(4)
C4E C5E C1E 106.7(4)
C4E C5E C10E 125.4(5)
C1E C5E C10E 127.1(5)
C4E C5E Ti1E 72.5(3)
C1E C5E Ti1E 73.3(3)
C10E C5E Ti1E 127.0(4)
C1E C6E H6E1 109.5
C1E C6E H6E2 109.5
H6E1 C6E H6E2 109.5
C1E C6E H6E3 109.5
H6E1 C6E H6E3 109.5
H6E2 C6E H6E3 109.5
C2E C7E H7E1 109.5
C2E C7E H7E2 109.5
H7E1 C7E H7E2 109.5
C2E C7E H7E3 109.5
H7E1 C7E H7E3 109.5
H7E2 C7E H7E3 109.5
C3E C8E H8E1 109.5
C3E C8E H8E2 109.5
H8E1 C8E H8E2 109.5
C3E C8E H8E3 109.5
H8E1 C8E H8E3 109.5
H8E2 C8E H8E3 109.5
C4E C9E H9E1 109.5
C4E C9E H9E2 109.5
H9E1 C9E H9E2 109.5
C4E C9E H9E3 109.5
H9E1 C9E H9E3 109.5
H9E2 C9E H9E3 109.5
C5E C10E H10M 109.5
C5E C10E H10N 109.5
H10M C10E H10N 109.5
C5E C10E H10O 109.5
H10M C10E H10O 109.5
H10N C10E H10O 109.5
C15E C11E C12E 110.0(5)
C15E C11E C16E 125.1(5)
C12E C11E C16E 124.1(5)
C15E C11E Ti1E 75.0(3)
C12E C11E Ti1E 71.0(3)
C16E C11E Ti1E 128.1(4)
C11E C12E C13E 105.8(5)
C11E C12E C17E 126.3(6)
C13E C12E C17E 127.5(6)
C11E C12E Ti1E 75.4(3)
C13E C12E Ti1E 72.3(3)
C17E C12E Ti1E 123.0(4)
C14E C13E C12E 107.8(5)
C14E C13E C18E 125.6(6)
C12E C13E C18E 123.3(6)
C14E C13E Ti1E 73.9(3)
C12E C13E Ti1E 72.9(3)
C18E C13E Ti1E 135.1(4)
C13E C14E C15E 109.4(5)
C13E C14E C19E 125.8(6)
C15E C14E C19E 124.2(6)
C13E C14E Ti1E 72.7(3)
C15E C14E Ti1E 76.5(3)
C19E C14E Ti1E 124.9(4)
C11E C15E C14E 107.0(5)
C11E C15E C20E 125.4(6)
C14E C15E C20E 126.1(6)
C11E C15E Ti1E 72.5(3)
C14E C15E Ti1E 70.3(3)
C20E C15E Ti1E 133.3(4)
C11E C16E H16M 109.5
C11E C16E H16N 109.5
H16M C16E H16N 109.5
C11E C16E H16O 109.5
H16M C16E H16O 109.5
H16N C16E H16O 109.5
C12E C17E H17M 108.9
C12E C17E H17N 110.1
H17M C17E H17N 109.5
C12E C17E H17O 109.4
H17M C17E H17O 109.5
H17N C17E H17O 109.5
C13E C18E H18M 109.5
C13E C18E H18N 109.5
H18M C18E H18N 109.5
C13E C18E H18O 109.5
H18M C18E H18O 109.5
H18N C18E H18O 109.5
C14E C19E H19M 109.5
C14E C19E H19N 109.5
H19M C19E H19N 109.5
C14E C19E H19O 109.5
H19M C19E H19O 109.5
H19N C19E H19O 109.5
C15E C20E H20M 109.5
C15E C20E H20N 109.5
H20M C20E H20N 109.5
C15E C20E H20O 109.5
H20M C20E H20O 109.5
H20N C20E H20O 109.5
C22E C21E Ti1E 74.3(3)
C22E C21E H21I 120.0
Ti1E C21E H21I 72.3
C22E C21E H21J 120.0
Ti1E C21E H21J 125.1
H21I C21E H21J 120.0
C23E C22E C21E 130.3(5)
C23E C22E Ti1E 79.7(3)
C21E C22E Ti1E 71.8(3)
C23E C22E H22E 114.8
C21E C22E H22E 114.8
Ti1E C22E H22E 125.8
C22E C23E C24E 127.2(5)
C22E C23E Ti1E 68.5(3)
C24E C23E Ti1E 126.5(4)
C22E C23E H23E 116.4
C24E C23E H23E 116.4
Ti1E C23E H23E 75.2
C23E C24E H24M 109.5
C23E C24E H24N 109.5
H24M C24E H24N 109.5
C23E C24E H24O 109.5
H24M C24E H24O 109.5
H24N C24E H24O 109.5
C21F Ti1F C22F 33.6(3)
C21F Ti1F C5G 83.9(2)
C22F Ti1F C5G 82.7(2)
C21F Ti1F C13G 128.0(2)
C22F Ti1F C13G 138.2(3)
C5G Ti1F C13G 139.13(15)
C21F Ti1F C4G 114.2(2)
C22F Ti1F C4G 99.3(2)
C5G Ti1F C4G 34.5
C13G Ti1F C4G 116.92(14)
C21F Ti1F C1G 86.49(19)
C22F Ti1F C1G 103.2(3)
C5G Ti1F C1G 34.4
C13G Ti1F C1G 113.54(13)
C4G Ti1F C1G 57.04(7)
C21F Ti1F C12F 110.25(18)
C22F Ti1F C12F 98.0(2)
C5G Ti1F C12F 155.40(8)
C13G Ti1F C12F 45.65(8)
C4G Ti1F C12F 122.43(8)
C1G Ti1F C12F 158.58(8)
C21F Ti1F C3F 132.80(18)
C22F Ti1F C3F 136.4(2)
C5G Ti1F C3F 54.67(8)
C13G Ti1F C3F 84.99(8)
C4G Ti1F C3F 40.39(8)
C1G Ti1F C3F 46.81(8)
C12F Ti1F C3F 116.7
C21F Ti1F C14G 95.2(2)
C22F Ti1F C14G 117.1(2)
C5G Ti1F C14G 140.78(14)
C13G Ti1F C14G 34.3
C4G Ti1F C14G 143.28(15)
C1G Ti1F C14G 106.37(12)
C12F Ti1F C14G 60.22(8)
C3F Ti1F C14G 103.38(8)
C21F Ti1F C2F 100.43(18)
C22F Ti1F C2F 118.1(2)
C5G Ti1F C2F 43.25(8)
C13G Ti1F C2F 100.08(8)
C4G Ti1F C2F 55.74(8)
C1G Ti1F C2F 15.04(8)
C12F Ti1F C2F 143.9
C3F Ti1F C2F 34.4
C14G Ti1F C2F 99.28(8)
C21F Ti1F C11F 82.60(18)
C22F Ti1F C11F 86.7(2)
C5G Ti1F C11F 166.45(8)
C13G Ti1F C11F 51.91(8)
C4G Ti1F C11F 157.45(8)
C1G Ti1F C11F 142.85(8)
C12F Ti1F C11F 35.0
C3F Ti1F C11F 136.9
C14G Ti1F C11F 40.22(8)
C2F Ti1F C11F 139.1
C21F Ti1F C15F 89.95(18)
C22F Ti1F C15F 109.7(2)
C5G Ti1F C15F 145.89(8)
C13G Ti1F C15F 38.37(8)
C4G Ti1F C15F 150.91(8)
C1G Ti1F C15F 111.89(8)
C12F Ti1F C15F 56.9
C3F Ti1F C15F 111.2
C14G Ti1F C15F 7.84(8)
C2F Ti1F C15F 106.0
C11F Ti1F C15F 33.2
C5F C1F C2F 108.2
C5F C1F C6F 128.0
C2F C1F C6F 123.1
C5F C1F Ti1F 74.4
C2F C1F Ti1F 69.0
C6F C1F Ti1F 129.6
C3F C2F C1F 106.3
C3F C2F C7F 127.2
C1F C2F C7F 125.9
C3F C2F Ti1F 72.7
C1F C2F Ti1F 76.7
C7F C2F Ti1F 123.2
C2F C3F C4F 108.0
C2F C3F C8F 121.3
C4F C3F C8F 128.4
C2F C3F Ti1F 72.9
C4F C3F Ti1F 75.8
C8F C3F Ti1F 130.5
C5F C4F C3F 108.1
C5F C4F C9F 123.3
C3F C4F C9F 127.5
C5F C4F Ti1F 75.4
C3F C4F Ti1F 70.3
C9F C4F Ti1F 129.7
C1F C5F C4F 109.4
C1F C5F C10F 125.2
C4F C5F C10F 124.7
C1F C5F Ti1F 73.7
C4F C5F Ti1F 72.1
C10F C5F Ti1F 128.1
C15F C11F C12F 108.2
C15F C11F C16F 128.0
C12F C11F C16F 123.1
C15F C11F Ti1F 73.4
C12F C11F Ti1F 71.9
C16F C11F Ti1F 128.0
C13F C12F C11F 106.3
C13F C12F C17F 127.2
C11F C12F C17F 125.9
C13F C12F Ti1F 74.4
C11F C12F Ti1F 73.1
C17F C12F Ti1F 125.0
C12F C13F C14F 108.0
C12F C13F C18F 121.3
C14F C13F C18F 128.4
C12F C13F Ti1F 71.5
C14F C13F Ti1F 73.5
C18F C13F Ti1F 134.0
C15F C14F C13F 108.1
C15F C14F C19F 123.3
C13F C14F C19F 127.5
C15F C14F Ti1F 72.0
C13F C14F Ti1F 72.6
C19F C14F Ti1F 130.5
C11F C15F C14F 109.4
C11F C15F C20F 125.2
C14F C15F C20F 124.7
C11F C15F Ti1F 73.4
C14F C15F Ti1F 74.6
C20F C15F Ti1F 126.0
C22F C21F Ti1F 75.9(4)
C22F C21F H21K 120.0
Ti1F C21F H21K 47.0
C22F C21F H21L 120.0
Ti1F C21F H21L 157.9
H21K C21F H21L 120.0
C23F C22F C21F 151.4(9)
C23F C22F Ti1F 82.0(6)
C21F C22F Ti1F 70.5(4)
C23F C22F H22F 98(5)
C21F C22F H22F 93(5)
Ti1F C22F H22F 98(5)
C22F C23F C24F 150.0(8)
C22F C23F Ti1F 70.2(5)
C24F C23F Ti1F 137.8(5)
C22F C23F H22F 34(3)
C24F C23F H22F 127(3)
Ti1F C23F H22F 77(3)
C22F C23F H23F 105.0
C24F C23F H23F 105.0
Ti1F C23F H23F 38.9
H22F C23F H23F 116.0
C23F C24F H24D 109.8
C23F C24F H24E 108.6
H24D C24F H24E 109.5
C23F C24F H24F 110.0
H24D C24F H24F 109.5
H24E C24F H24F 109.5
C2G C1G C5G 108.0
C2G C1G C6G 125.9
C5G C1G C6G 125.5
C2G C1G Ti1F 73.92(8)
C5G C1G Ti1F 72.07(8)
C6G C1G Ti1F 126.94(8)
C1G C2G C3G 108.0
C1G C2G C7G 123.2
C3G C2G C7G 126.4
C1G C2G Ti1F 71.98(8)
C3G C2G Ti1F 72.91(8)
C7G C2G Ti1F 134.49(8)
C4G C3G C2G 108.0
C4G C3G C8G 129.4
C2G C3G C8G 121.7
C4G C3G Ti1F 71.88(8)
C2G C3G Ti1F 73.14(8)
C8G C3G Ti1F 129.32(8)
C5G C4G C3G 108.0
C5G C4G C9G 131.2
C3G C4G C9G 120.6
C5G C4G Ti1F 72.24(8)
C3G C4G Ti1F 73.96(8)
C9G C4G Ti1F 122.49(8)
C4G C5G C1G 108.0
C4G C5G C10G 119.1
C1G C5G C10G 130.0
C4G C5G Ti1F 73.30(8)
C1G C5G Ti1F 73.51(8)
C10G C5G Ti1F 134.13(8)
C1G C6G H6G1 109.5
C1G C6G H6G2 109.5
H6G1 C6G H6G2 109.5
C1G C6G H6G3 109.5
H6G1 C6G H6G3 109.5
H6G2 C6G H6G3 109.5
C2G C7G H7G1 109.5
C2G C7G H7G2 109.5
H7G1 C7G H7G2 109.5
C2G C7G H7G3 109.5
H7G1 C7G H7G3 109.5
H7G2 C7G H7G3 109.5
C3G C8G H8G1 109.5
C3G C8G H8G2 109.5
H8G1 C8G H8G2 109.5
C3G C8G H8G3 109.5
H8G1 C8G H8G3 109.5
H8G2 C8G H8G3 109.5
C4G C9G H9G1 109.5
C4G C9G H9G2 109.5
H9G1 C9G H9G2 109.5
C4G C9G H9G3 109.5
H9G1 C9G H9G3 109.5
H9G2 C9G H9G3 109.5
C5G C10G H10S 109.5
C5G C10G H10T 109.5
H10S C10G H10T 109.5
C5G C10G H10U 109.5
H10S C10G H10U 109.5
H10T C10G H10U 109.5
C12G C11G C15G 108.0
C12G C11G C16G 121.4
C15G C11G C16G 128.7
C12G C11G Ti1F 71.30(8)
C15G C11G Ti1F 72.56(8)
C16G C11G Ti1F 134.11(7)
C11G C12G C13G 108.0
C11G C12G C17G 136.3
C13G C12G C17G 115.7
C11G C12G Ti1F 75.49(8)
C13G C12G Ti1F 70.72(8)
C17G C12G Ti1F 119.15(8)
C14G C13G C12G 108.0
C14G C13G C18G 109.0
C12G C13G C18G 138.6
C14G C13G Ti1F 73.59(8)
C12G C13G Ti1F 75.27(8)
C18G C13G Ti1F 133.34(8)
C13G C14G C15G 108.0
C13G C14G C19G 135.2
C15G C14G C19G 116.2
C13G C14G Ti1F 72.10(8)
C15G C14G Ti1F 75.88(8)
C19G C14G Ti1F 124.66(8)
C14G C15G C11G 108.0
C14G C15G C20G 132.8
C11G C15G C20G 118.1
C14G C15G Ti1F 70.48(7)
C11G C15G Ti1F 74.41(8)
C20G C15G Ti1F 130.17(8)
C11G C16G H16S 109.5
C11G C16G H16T 109.5
H16S C16G H16T 109.5
C11G C16G H16U 109.5
H16S C16G H16U 109.5
H16T C16G H16U 109.5
C12G C17G H17S 109.5
C12G C17G H17T 109.5
H17S C17G H17T 109.5
C12G C17G H17U 109.5
H17S C17G H17U 109.5
H17T C17G H17U 109.5
C13G C18G H18S 109.5
C13G C18G H18T 109.5
H18S C18G H18T 109.5
C13G C18G H18U 109.5
H18S C18G H18U 109.5
H18T C18G H18U 109.5
C14G C19G H19S 109.5
C14G C19G H19T 109.5
H19S C19G H19T 109.5
C14G C19G H19U 109.5
H19S C19G H19U 109.5
H19T C19G H19U 109.5
C15G C20G H20S 109.5
C15G C20G H20T 109.5
H20S C20G H20T 109.5
C15G C20G H20U 109.5
H20S C20G H20U 109.5
H20T C20G H20U 109.5

loop_
_geom_bond_atom_site_label_1
_geom_bond_atom_site_label_2
_geom_bond_distance
Ti1A C21A 2.296(6)
Ti1A C22A 2.366(5)
Ti1A C12A 2.409(5)
Ti1A C14A 2.419(5)
Ti1A C13A 2.421(5)
Ti1A C5A 2.432(5)
Ti1A C4A 2.436(5)
Ti1A C2A 2.445(5)
Ti1A C3A 2.452(5)
Ti1A C15A 2.469(5)
Ti1A C1A 2.470(5)
Ti1A C11A 2.490(5)
C1A C5A 1.395(7)
C1A C2A 1.407(7)
C1A C6A 1.515(7)
C2A C3A 1.408(7)
C2A C7A 1.505(7)
C3A C4A 1.434(7)
C3A C8A 1.507(7)
C4A C5A 1.387(8)
C4A C9A 1.513(7)
C5A C10A 1.523(7)
C6A H6A1 0.9800
C6A H6A2 0.9800
C6A H6A3 0.9800
C7A H7A1 0.9800
C7A H7A2 0.9800
C7A H7A3 0.9800
C8A H8A1 0.9800
C8A H8A2 0.9800
C8A H8A3 0.9800
C9A H9A1 0.9800
C9A H9A2 0.9800
C9A H9A3 0.9800
C10A H10A 0.9800
C10A H10B 0.9800
C10A H10C 0.9800
C11A C12A 1.398(8)
C11A C15A 1.424(7)
C11A C16A 1.520(7)
C12A C13A 1.410(8)
C12A C17A 1.509(8)
C13A C14A 1.429(8)
C13A C18A 1.488(8)
C14A C15A 1.395(7)
C14A C19A 1.508(8)
C15A C20A 1.509(8)
C16A H16A 0.9800
C16A H16B 0.9800
C16A H16C 0.9800
C17A H17A 0.9800
C17A H17B 0.9800
C17A H17C 0.9800
C18A H18A 0.9800
C18A H18B 0.9800
C18A H18C 0.9800
C19A H19A 0.9800
C19A H19B 0.9800
C19A H19C 0.9800
C20A H20A 0.9800
C20A H20B 0.9800
C20A H20C 0.9800
C21A C22A 1.388(8)
C21A H21A 0.9500
C21A H21B 0.9500
C22A C23A 1.367(8)
C22A H22A 0.9500
C23A C24A 1.525(8)
C23A H23A 0.9500
C24A H24A 0.9800
C24A H24B 0.9800
C24A H24C 0.9800
Ti1B C21B 2.311(6)
Ti1B C22B 2.358(5)
Ti1B C4B 2.404(6)
Ti1B C3B 2.413(5)
Ti1B C2B 2.420(6)
Ti1B C12B 2.426(5)
Ti1B C13B 2.435(5)
Ti1B C15B 2.443(5)
Ti1B C14B 2.459(5)
Ti1B C11B 2.473(5)
Ti1B C5B 2.482(5)
Ti1B C1B 2.482(5)
C1B C5B 1.410(8)
C1B C2B 1.411(8)
C1B C6B 1.507(8)
C2B C3B 1.409(8)
C2B C7B 1.498(8)
C3B C4B 1.407(9)
C3B C8B 1.510(8)
C4B C5B 1.432(9)
C4B C9B 1.506(8)
C5B C10B 1.493(8)
C6B H6B1 0.9800
C6B H6B2 0.9800
C6B H6B3 0.9800
C7B H7B1 0.9800
C7B H7B2 0.9800
C7B H7B3 0.9800
C8B H8B1 0.9800
C8B H8B2 0.9800
C8B H8B3 0.9800
C9B H9B1 0.9800
C9B H9B2 0.9800
C9B H9B3 0.9800
C10B H10D 0.9800
C10B H10E 0.9800
C10B H10F 0.9800
C11B C15B 1.408(8)
C11B C12B 1.419(8)
C11B C16B 1.504(8)
C12B C13B 1.396(8)
C12B C17B 1.495(7)
C13B C14B 1.428(7)
C13B C18B 1.515(8)
C14B C15B 1.410(8)
C14B C19B 1.492(7)
C15B C20B 1.503(8)
C16B H16D 0.9800
C16B H16E 0.9800
C16B H16F 0.9800
C17B H17D 0.9800
C17B H17E 0.9800
C17B H17F 0.9800
C18B H18D 0.9800
C18B H18E 0.9800
C18B H18F 0.9800
C19B H19D 0.9800
C19B H19E 0.9800
C19B H19F 0.9800
C20B H20D 0.9800
C20B H20E 0.9800
C20B H20F 0.9800
C21B C22B 1.388(8)
C21B H21C 0.9500
C21B H21D 0.9500
C22B C23B 1.370(8)
C22B H22B 0.9500
C23B C24B 1.508(8)
C23B H23B 0.9500
C24B H24G 0.9800
C24B H24H 0.9800
C24B H24I 0.9800
Ti1C C21C 2.318(6)
Ti1C C22C 2.363(5)
Ti1C C14C 2.403(6)
Ti1C C12C 2.416(6)
Ti1C C13C 2.421(6)
Ti1C C5C 2.427(5)
Ti1C C3C 2.443(5)
Ti1C C2C 2.447(5)
Ti1C C4C 2.452(5)
Ti1C C15C 2.459(5)
Ti1C C1C 2.471(5)
Ti1C C23C 2.495(6)
C1C C2C 1.410(7)
C1C C5C 1.424(7)
C1C C6C 1.486(7)
C2C C3C 1.417(8)
C2C C7C 1.506(7)
C3C C4C 1.426(7)
C3C C8C 1.507(7)
C4C C5C 1.423(7)
C4C C9C 1.478(7)
C5C C10C 1.502(7)
C6C H6C1 0.9800
C6C H6C2 0.9800
C6C H6C3 0.9800
C7C H7C1 0.9800
C7C H7C2 0.9800
C7C H7C3 0.9800
C8C H8C1 0.9800
C8C H8C2 0.9800
C8C H8C3 0.9800
C9C H9C1 0.9800
C9C H9C2 0.9800
C9C H9C3 0.9800
C10C H10G 0.9800
C10C H10H 0.9800
C10C H10I 0.9800
C11C C15C 1.402(7)
C11C C12C 1.419(8)
C11C C16C 1.506(8)
C12C C13C 1.419(9)
C12C C17C 1.505(8)
C13C C14C 1.425(8)
C13C C18C 1.504(8)
C14C C15C 1.422(8)
C14C C19C 1.484(8)
C15C C20C 1.500(7)
C16C H16G 0.9800
C16C H16H 0.9800
C16C H16I 0.9800
C17C H17G 0.9800
C17C H17H 0.9800
C17C H17I 0.9800
C18C H18G 0.9800
C18C H18H 0.9800
C18C H18I 0.9800
C19C H19G 0.9800
C19C H19H 0.9800
C19C H19I 0.9800
C20C H20G 0.9800
C20C H20H 0.9800
C20C H20I 0.9800
C21C C22C 1.371(8)
C21C H21E 0.9500
C21C H21F 0.9500
C22C C23C 1.307(8)
C22C H22C 0.9500
C23C C24C 1.526(8)
C23C H23C 0.9500
C24C H24P 0.9800
C24C H24R 0.9800
C24C H24S 0.9800
Ti1D C21D 2.312(5)
Ti1D C4D 2.366(6)
Ti1D C22D 2.371(5)
Ti1D C5D 2.387(5)
Ti1D C3D 2.408(6)
Ti1D C15D 2.413(6)
Ti1D C13D 2.448(5)
Ti1D C12D 2.453(6)
Ti1D C14D 2.458(6)
Ti1D C11D 2.455(5)
Ti1D C1D 2.461(5)
Ti1D C23D 2.475(6)
C1D C5D 1.373(8)
C1D C2D 1.398(8)
C1D C6D 1.522(8)
C2D C3D 1.369(9)
C2D C7D 1.514(8)
C3D C4D 1.376(9)
C3D C8D 1.510(9)
C4D C5D 1.456(9)
C4D C9D 1.530(9)
C5D C10D 1.505(8)
C6D H6D1 0.9800
C6D H6D2 0.9800
C6D H6D3 0.9800
C7D H7D1 0.9800
C7D H7D2 0.9800
C7D H7D3 0.9800
C8D H8D1 0.9800
C8D H8D2 0.9800
C8D H8D3 0.9800
C9D H9D1 0.9800
C9D H9D2 0.9800
C9D H9D3 0.9800
C10D H10J 0.9800
C10D H10K 0.9800
C10D H10L 0.9800
C11D C15D 1.406(8)
C11D C12D 1.422(9)
C11D C16D 1.510(8)
C12D C13D 1.389(9)
C12D C17D 1.507(8)
C13D C14D 1.393(8)
C13D C18D 1.504(8)
C14D C15D 1.378(9)
C14D C19D 1.530(8)
C15D C20D 1.525(8)
C16D H16J 0.9800
C16D H16K 0.9800
C16D H16L 0.9800
C17D H17J 0.9800
C17D H17K 0.9800
C17D H17L 0.9800
C18D H18J 0.9800
C18D H18K 0.9800
C18D H18L 0.9800
C19D H19J 0.9800
C19D H19K 0.9800
C19D H19L 0.9800
C20D H20J 0.9800
C20D H20K 0.9800
C20D H20L 0.9800
C21D C22D 1.404(9)
C21D H21G 0.9500
C21D H21H 0.9500
C22D C23D 1.297(9)
C22D H22D 0.9500
C23D C24D 1.492(8)
C23D H23D 0.9500
C24D H24J 0.9800
C24D H24K 0.9800
C24D H24L 0.9800
Ti1E C21E 2.326(5)
Ti1E C22E 2.358(5)
Ti1E C13E 2.399(6)
Ti1E C12E 2.406(6)
Ti1E C14E 2.415(5)
Ti1E C2E 2.428(5)
Ti1E C4E 2.434(5)
Ti1E C3E 2.443(6)
Ti1E C5E 2.457(5)
Ti1E C1E 2.462(5)
Ti1E C11E 2.462(5)
Ti1E C15E 2.493(6)
C1E C2E 1.409(7)
C1E C5E 1.429(7)
C1E C6E 1.515(7)
C2E C3E 1.403(7)
C2E C7E 1.507(7)
C3E C4E 1.405(8)
C3E C8E 1.517(8)
C4E C5E 1.397(7)
C4E C9E 1.522(7)
C5E C10E 1.494(7)
C6E H6E1 0.9800
C6E H6E2 0.9800
C6E H6E3 0.9800
C7E H7E1 0.9800
C7E H7E2 0.9800
C7E H7E3 0.9800
C8E H8E1 0.9800
C8E H8E2 0.9800
C8E H8E3 0.9800
C9E H9E1 0.9800
C9E H9E2 0.9800
C9E H9E3 0.9800
C10E H10M 0.9800
C10E H10N 0.9800
C10E H10O 0.9800
C11E C15E 1.387(8)
C11E C12E 1.406(8)
C11E C16E 1.517(8)
C12E C13E 1.439(9)
C12E C17E 1.509(8)
C13E C14E 1.382(9)
C13E C18E 1.518(8)
C14E C15E 1.404(8)
C14E C19E 1.528(8)
C15E C20E 1.498(8)
C16E H16M 0.9800
C16E H16N 0.9800
C16E H16O 0.9800
C17E H17M 0.9800
C17E H17N 0.9800
C17E H17O 0.9800
C18E H18M 0.9800
C18E H18N 0.9800
C18E H18O 0.9800
C19E H19M 0.9800
C19E H19N 0.9800
C19E H19O 0.9800
C20E H20M 0.9800
C20E H20N 0.9800
C20E H20O 0.9800
C21E C22E 1.365(8)
C21E H21I 0.9500
C21E H21J 0.9500
C22E C23E 1.337(8)
C22E H22E 0.9500
C23E C24E 1.515(8)
C23E H23E 0.9500
C24E H24M 0.9800
C24E H24N 0.9800
C24E H24O 0.9800
Ti1F C21F 2.306(6)
Ti1F C22F 2.373(8)
Ti1F C5G 2.390(3)
Ti1F C13G 2.396(3)
Ti1F C4G 2.404(3)
Ti1F C1G 2.409(3)
Ti1F C12F 2.4105
Ti1F C3F 2.4119
Ti1F C14G 2.416(3)
Ti1F C2F 2.4139
Ti1F C11F 2.4269
Ti1F C15F 2.4270
C1F C5F 1.3870
C1F C2F 1.4560
C1F C6F 1.5242
C2F C3F 1.4255
C2F C7F 1.4968
C3F C4F 1.4282
C3F C8F 1.5152
C4F C5F 1.4011
C4F C9F 1.5137
C5F C10F 1.5184
C6F H6F1 0.9800
C6F H6F2 0.9800
C6F H6F3 0.9800
C7F H7F1 0.9800
C7F H7F2 0.9800
C7F H7F3 0.9800
C8F H8F1 0.9800
C8F H8F2 0.9800
C8F H8F3 0.9800
C9F H9F1 0.9800
C9F H9F2 0.9800
C9F H9F3 0.9800
C10F H10P 0.9800
C10F H10Q 0.9800
C10F H10R 0.9800
C11F C15F 1.3869
C11F C12F 1.4561
C11F C16F 1.5242
C12F C13F 1.4256
C12F C17F 1.4968
C13F C14F 1.4281
C13F C18F 1.5152
C14F C15F 1.4011
C14F C19F 1.5138
C15F C20F 1.5184
C16F H16P 0.9800
C16F H16Q 0.9800
C16F H16R 0.9800
C17F H17P 0.9800
C17F H17Q 0.9800
C17F H17R 0.9800
C18F H18P 0.9800
C18F H18Q 0.9800
C18F H18R 0.9800
C19F H19P 0.9800
C19F H19Q 0.9800
C19F H19R 0.9800
C20F H20P 0.9800
C20F H20Q 0.9800
C20F H20R 0.9800
C21F C22F 1.355(11)
C21F H21K 0.9500
C21F H21L 0.9500
C22F C23F 1.176(11)
C22F H22F 0.88(8)
C23F C24F 1.436(9)
C23F H23F 0.9500
C24F H24D 0.9800
C24F H24E 0.9800
C24F H24F 0.9800
C1G C2G 1.4200
C1G C5G 1.4200
C1G C6G 1.5166
C2G C3G 1.4200
C2G C7G 1.5047
C3G C4G 1.4200
C3G C8G 1.5140
C4G C5G 1.4200
C4G C9G 1.5304
C5G C10G 1.4621
C6G H6G1 0.9800
C6G H6G2 0.9800
C6G H6G3 0.9800
C7G H7G1 0.9800
C7G H7G2 0.9800
C7G H7G3 0.9800
C8G H8G1 0.9800
C8G H8G2 0.9800
C8G H8G3 0.9800
C9G H9G1 0.9800
C9G H9G2 0.9800
C9G H9G3 0.9800
C10G H10S 0.9800
C10G H10T 0.9800
C10G H10U 0.9800
C11G C12G 1.4196
C11G C15G 1.4199
C11G C16G 1.5297
C12G C13G 1.4200
C12G C17G 1.4797
C13G C14G 1.4197
C13G C18G 1.6465
C14G C15G 1.4198
C14G C19G 1.5120
C15G C20G 1.5433
C16G H16S 0.9800
C16G H16T 0.9800
C16G H16U 0.9800
C17G H17S 0.9800
C17G H17T 0.9800
C17G H17U 0.9800
C18G H18S 0.9789
C18G H18T 0.9790
C18G H18U 0.9789
C19G H19S 0.9800
C19G H19T 0.9800
C19G H19U 0.9800
C20G H20S 0.9800
C20G H20T 0.9800
C20G H20U 0.9800
